data_4309860
loop_
_publ_author_name
'Kim, Duckhyun'
'Paek, Jong Hyub'
'Jun, Moo-Jin'
'Lee, Jin Yong'
'Kang, Sang Ook'
'Ko, Jaejung'

_publ_section_title
;
 Self-Assembly of Rectangles and Prisms via a Molecular "Clip"
;
_journal_coden_ASTM INOCAJ
_journal_issue 22
_journal_name_full 'Inorganic Chemistry'
_journal_page_first 7886
_journal_page_last 7894
_journal_paper_doi 10.1021/ic0508369
_journal_volume 44
_journal_year 2005
_chemical_formula_sum 'C66 H103 N3 O6 P4 Pt2'
_chemical_formula_weight 1548.57
_space_group_IT_number 2
_symmetry_cell_setting triclinic
_symmetry_space_group_name_Hall '-P 1'
_symmetry_space_group_name_H-M 'P -1'
_atom_sites_solution_hydrogens geom
_atom_sites_solution_primary direct
_atom_sites_solution_secondary difmap
_audit_creation_method SHELXL-97
_cell_angle_alpha 85.828(3)
_cell_angle_beta 76.420(3)
_cell_angle_gamma 76.017(3)
_cell_formula_units_Z 6
_cell_length_a 14.922(2)
_cell_length_b 27.176(4)
_cell_length_c 28.000(4)
_cell_measurement_reflns_used 7838
_cell_measurement_temperature 173(2)
_cell_measurement_theta_max 26.673
_cell_measurement_theta_min 0.213
_cell_volume 10709(3)
_computing_cell_refinement 'SMART (Bruker, 1999)'
_computing_data_collection 'SMART (Bruker, 1999)'
_computing_data_reduction 'SAINT-Plus (Bruker, 1999)'
_computing_molecular_graphics 'Ortep-3 for Windows (Farrugia, 1997)'
_computing_publication_material 'SHELXL-97 (Sheldrick, 1997)'
_computing_structure_refinement 'SHELXL-97 (Sheldrick, 1997)'
_computing_structure_solution 'SHELXS-97 (Sheldrick, 1997)'
_diffrn_ambient_temperature 173(2)
_diffrn_measured_fraction_theta_full 0.981
_diffrn_measured_fraction_theta_max 0.981
_diffrn_radiation_monochromator graphite
_diffrn_radiation_source 'fine-focus sealed tube'
_diffrn_radiation_type MoK\a
_diffrn_radiation_wavelength 0.71073
_diffrn_reflns_av_R_equivalents 0.2430
_diffrn_reflns_av_sigmaI/netI 0.3569
_diffrn_reflns_limit_h_max 19
_diffrn_reflns_limit_h_min -19
_diffrn_reflns_limit_k_max 36
_diffrn_reflns_limit_k_min -36
_diffrn_reflns_limit_l_max 37
_diffrn_reflns_limit_l_min -37
_diffrn_reflns_number 134907
_diffrn_reflns_theta_full 28.49
_diffrn_reflns_theta_max 28.49
_diffrn_reflns_theta_min 0.75
_exptl_absorpt_coefficient_mu 4.052
_exptl_absorpt_correction_T_max 0.6174
_exptl_absorpt_correction_T_min 0.3788
_exptl_absorpt_correction_type multi-scan
_exptl_absorpt_process_details 'SADABS (Sheldrick, 1996)'
_exptl_crystal_colour cololress
_exptl_crystal_density_diffrn 1.441
_exptl_crystal_density_method 'not measured'
_exptl_crystal_description block
_exptl_crystal_F_000 4704
_exptl_crystal_size_max 0.309
_exptl_crystal_size_mid 0.184
_exptl_crystal_size_min 0.119
_refine_diff_density_max 4.286
_refine_diff_density_min -2.839
_refine_diff_density_rms 0.315
_refine_ls_extinction_coef 0.00084(3)
_refine_ls_extinction_expression Fc^*^=kFc[1+0.001xFc^2^\l^3^/sin(2\q)]^-1/4^
_refine_ls_extinction_method SHELXL
_refine_ls_goodness_of_fit_ref 0.904
_refine_ls_hydrogen_treatment mixed
_refine_ls_matrix_type full
_refine_ls_number_parameters 1087
_refine_ls_number_reflns 53205
_refine_ls_number_restraints 17
_refine_ls_restrained_S_all 0.904
_refine_ls_R_factor_all 0.2720
_refine_ls_R_factor_gt 0.0963
_refine_ls_shift/su_max 0.001
_refine_ls_shift/su_mean 0.000
_refine_ls_structure_factor_coef Fsqd
_refine_ls_weighting_details 'calc w=1/[\s^2^(Fo^2^)+(0.0885P)^2^+0.0000P] where P=(Fo^2^+2Fc^2^)/3'
_refine_ls_weighting_scheme calc
_refine_ls_wR_factor_gt 0.1987
_refine_ls_wR_factor_ref 0.2623
_reflns_number_gt 16374
_reflns_number_total 53205
_reflns_threshold_expression >2sigma(I)
_cod_data_source_file ic0508369si20050805_091241.cif
_cod_data_source_block kor262
_cod_depositor_comments
;
The following automatic conversions were performed:
'_symmetry_cell_setting' value 'Triclinic' changed to 'triclinic'
according to '/home/saulius/struct/CIF-dictionaries/cif_core.dic'
dictionary named 'cif_core.dic' version 2.4.1 from
2010-06-29.

'_exptl_absorpt_correction_type' value 'multi scan' changed
to 'multi-scan' according to
'/home/saulius/struct/CIF-dictionaries/cif_core.dic' dictionary named
'cif_core.dic' version 2.4.1 from 2010-06-29.

Automatic conversion script
Id: cif_fix_enum 1527 2010-12-29 10:47:43Z saulius 
;
_cod_original_cell_volume 10708(3)
_cod_database_code 4309860

loop_
_symmetry_equiv_pos_as_xyz
'x, y, z'
'-x, -y, -z'

loop_
_atom_site_label
_atom_site_type_symbol
_atom_site_fract_x
_atom_site_fract_y
_atom_site_fract_z
_atom_site_U_iso_or_equiv
_atom_site_adp_type
_atom_site_occupancy
_atom_site_symmetry_multiplicity
_atom_site_calc_flag
_atom_site_refinement_flags
_atom_site_disorder_assembly
_atom_site_disorder_group
CT21 C 0.813(3) 0.4465(11) 0.5454(14) 0.34(3) Uiso 1 1 d D . .
HT2A H 0.8442 0.4728 0.5285 0.510 Uiso 1 1 calc R . .
HT2B H 0.8100 0.4470 0.5807 0.510 Uiso 1 1 calc R . .
HT2C H 0.7486 0.4529 0.5399 0.510 Uiso 1 1 calc R . .
CT22 C 0.9517(19) 0.3908(11) 0.4902(10) 0.214(19) Uiso 1 1 d D . .
HT22 H 0.9738 0.4204 0.4784 0.256 Uiso 1 1 calc R . .
CT23 C 0.8676(18) 0.3962(9) 0.5259(9) 0.22(2) Uiso 1 1 d D . .
CT24 C 0.8362(19) 0.3518(11) 0.5416(11) 0.179(16) Uiso 1 1 d D . .
HT24 H 0.7778 0.3548 0.5650 0.214 Uiso 1 1 calc R . .
CT25 C 0.887(2) 0.3026(10) 0.5246(12) 0.165(14) Uiso 1 1 d D . .
HT25 H 0.8642 0.2730 0.5359 0.198 Uiso 1 1 calc R . .
CT26 C 0.972(2) 0.3009(11) 0.4900(12) 0.184(16) Uiso 1 1 d D . .
HT26 H 1.0096 0.2687 0.4788 0.221 Uiso 1 1 calc R . .
CT27 C 1.005(2) 0.3442(13) 0.4710(12) 0.184(16) Uiso 1 1 d D . .
HT27 H 1.0615 0.3418 0.4461 0.220 Uiso 1 1 calc R . .
Pt11 Pt 0.23150(5) 0.56888(3) 0.05386(3) 0.03654(19) Uani 1 1 d . . .
Pt12 Pt 0.48997(5) 0.51406(3) 0.25186(3) 0.0363(2) Uani 1 1 d . . .
P11 P 0.1953(3) 0.64824(16) 0.08747(17) 0.0327(11) Uani 1 1 d . . .
P12 P 0.2651(3) 0.49032(19) 0.01964(18) 0.0427(12) Uani 1 1 d . . .
P13 P 0.4524(3) 0.58969(17) 0.29232(19) 0.0416(12) Uani 1 1 d . . .
P14 P 0.5204(3) 0.43974(18) 0.21086(18) 0.0420(12) Uani 1 1 d . . .
P21 P 0.8522(3) 0.15287(18) 0.72879(18) 0.0412(12) Uani 1 1 d . . .
P22 P 0.9184(3) 0.00095(17) 0.65015(18) 0.0367(11) Uani 1 1 d . . .
P23 P 0.5947(3) 0.19767(18) 0.55786(18) 0.0381(12) Uani 1 1 d . . .
P24 P 0.6512(3) 0.07556(19) 0.44282(19) 0.0472(13) Uani 1 1 d . . .
Pt21 Pt 0.88039(5) 0.07822(3) 0.68799(2) 0.03302(18) Uani 1 1 d . . .
Pt22 Pt 0.61890(5) 0.13760(3) 0.49973(3) 0.03410(19) Uani 1 1 d . . .
Pt31 Pt 0.61801(4) 0.14149(3) 0.00442(3) 0.03236(18) Uani 1 1 d . . .
Pt32 Pt 0.33570(5) 0.20431(3) -0.18544(3) 0.03378(19) Uani 1 1 d . . .
P31 P 0.5753(3) 0.21635(18) 0.04582(19) 0.0399(12) Uani 1 1 d . . .
P32 P 0.6559(4) 0.06927(19) -0.04090(19) 0.0463(13) Uani 1 1 d . . .
P33 P 0.3057(3) 0.28218(17) -0.14922(17) 0.0325(11) Uani 1 1 d . . .
P34 P 0.3595(3) 0.12875(17) -0.22360(18) 0.0382(12) Uani 1 1 d . . .
O11 O 0.3607(8) 0.5820(4) 0.0066(4) 0.045(3) Uiso 1 1 d . . .
O12 O 0.6188(8) 0.5302(4) 0.2081(4) 0.045(3) Uiso 1 1 d . . .
O13 O 0.2823(10) 0.6347(5) -0.0406(5) 0.073(4) Uiso 1 1 d . . .
O14 O 0.4347(10) 0.6168(5) -0.0574(5) 0.072(4) Uiso 1 1 d . . .
O15 O 0.5353(10) 0.5851(5) 0.1654(5) 0.068(4) Uiso 1 1 d . . .
O16 O 0.6887(9) 0.5654(5) 0.1430(5) 0.054(3) Uiso 1 1 d . . .
N11 N 0.1239(8) 0.5013(5) 0.2455(5) 0.030(3) Uiso 1 1 d . . .
N12 N 0.3568(11) 0.6123(6) -0.0311(6) 0.047(4) Uiso 1 1 d . . .
N13 N 0.6153(9) 0.5598(5) 0.1718(5) 0.034(3) Uiso 1 1 d . . .
C46 C 0.1194(11) 0.5513(6) 0.0990(6) 0.039(4) Uiso 1 1 d . . .
C47 C 0.1199(11) 0.5365(6) 0.1464(6) 0.034(4) Uiso 1 1 d . . .
H47 H 0.1747 0.5360 0.1583 0.041 Uiso 1 1 calc R . .
C43 C 0.0412(10) 0.5217(6) 0.1791(6) 0.029(4) Uiso 1 1 d . . .
C42 C -0.0382(12) 0.5230(6) 0.1614(6) 0.039(4) Uiso 1 1 d . . .
C44 C -0.0388(12) 0.5395(6) 0.1134(6) 0.043(5) Uiso 1 1 d . . .
H44 H -0.0938 0.5408 0.1014 0.052 Uiso 1 1 calc R . .
C45 C 0.0360(11) 0.5537(6) 0.0830(7) 0.041(4) Uiso 1 1 d . . .
H45 H 0.0320 0.5654 0.0506 0.049 Uiso 1 1 calc R . .
C18 C 0.0425(10) 0.5084(6) 0.2298(6) 0.028(4) Uiso 1 1 d . . .
C19 C -0.0437(12) 0.5040(6) 0.2632(7) 0.042(5) Uiso 1 1 d . . .
C40 C -0.1318(12) 0.5140(7) 0.2448(7) 0.049(5) Uiso 1 1 d . . .
H40A H -0.1736 0.4929 0.2642 0.059 Uiso 1 1 calc R . .
H40B H -0.1650 0.5500 0.2507 0.059 Uiso 1 1 calc R . .
C41 C -0.1189(14) 0.5043(8) 0.1943(7) 0.062(6) Uiso 1 1 d . . .
H41A H -0.1782 0.5206 0.1837 0.074 Uiso 1 1 calc R . .
H41B H -0.1076 0.4673 0.1901 0.074 Uiso 1 1 calc R . .
C17 C 0.1247(11) 0.4906(6) 0.2923(6) 0.032(4) Uiso 1 1 d . . .
C16 C 0.0435(11) 0.4858(6) 0.3276(6) 0.036(4) Uiso 1 1 d . . .
C15 C -0.0429(11) 0.4947(6) 0.3129(6) 0.037(4) Uiso 1 1 d . . .
C23 C 0.2140(11) 0.4823(6) 0.3097(6) 0.032(4) Uiso 1 1 d . . .
C22 C 0.2216(11) 0.4591(6) 0.3545(6) 0.037(4) Uiso 1 1 d . . .
C21 C 0.1412(13) 0.4402(8) 0.3843(8) 0.062(6) Uiso 1 1 d . . .
H21A H 0.1466 0.4371 0.4190 0.075 Uiso 1 1 calc R . .
H21B H 0.1445 0.4060 0.3731 0.075 Uiso 1 1 calc R . .
C20 C 0.0485(13) 0.4735(7) 0.3812(7) 0.053(5) Uiso 1 1 d . . .
H20A H 0.0389 0.5053 0.3988 0.064 Uiso 1 1 calc R . .
H20B H -0.0026 0.4565 0.3974 0.064 Uiso 1 1 calc R . .
C27 C 0.2899(10) 0.4992(6) 0.2798(6) 0.031(4) Uiso 1 1 d . . .
H27 H 0.2836 0.5151 0.2490 0.037 Uiso 1 1 calc R . .
C26 C 0.3755(10) 0.4931(6) 0.2946(6) 0.029(4) Uiso 1 1 d . . .
C25 C 0.3808(12) 0.4693(6) 0.3390(6) 0.042(5) Uiso 1 1 d . . .
H25 H 0.4386 0.4635 0.3496 0.051 Uiso 1 1 calc R . .
C24 C 0.3064(11) 0.4540(6) 0.3682(7) 0.039(4) Uiso 1 1 d . . .
H24 H 0.3126 0.4391 0.3994 0.046 Uiso 1 1 calc R . .
C4 C -0.1325(11) 0.4943(6) 0.3511(6) 0.035(4) Uiso 1 1 d . . .
C3 C -0.1714(12) 0.5334(7) 0.3830(6) 0.046(5) Uiso 1 1 d . . .
H3 H -0.1413 0.5609 0.3800 0.055 Uiso 1 1 calc R . .
C11 C -0.3062(14) 0.4105(8) 0.3944(8) 0.058(6) Uiso 1 1 d . . .
C2 C -0.2530(12) 0.5351(7) 0.4197(7) 0.047(5) Uiso 1 1 d . . .
C6 C -0.2594(13) 0.4540(7) 0.3931(7) 0.047(5) Uiso 1 1 d . . .
C8 C -0.3141(17) 0.6282(9) 0.4288(9) 0.099(9) Uiso 1 1 d . . .
H8A H -0.2570 0.6359 0.4073 0.148 Uiso 1 1 calc R . .
H8B H -0.3426 0.6550 0.4532 0.148 Uiso 1 1 calc R . .
H8C H -0.3596 0.6265 0.4092 0.148 Uiso 1 1 calc R . .
C5 C -0.1767(12) 0.4534(7) 0.3550(7) 0.048(5) Uiso 1 1 d . . .
H5 H -0.1520 0.4261 0.3327 0.057 Uiso 1 1 calc R . .
C1 C -0.2949(13) 0.4941(7) 0.4222(7) 0.053(5) Uiso 1 1 d . . .
H1 H -0.3522 0.4948 0.4460 0.064 Uiso 1 1 calc R . .
C7 C -0.2888(15) 0.5792(8) 0.4542(8) 0.067(6) Uiso 1 1 d . . .
C10 C -0.2126(16) 0.5809(9) 0.4838(9) 0.093(8) Uiso 1 1 d . . .
H10A H -0.1515 0.5801 0.4610 0.140 Uiso 1 1 calc R . .
H10B H -0.2065 0.5515 0.5063 0.140 Uiso 1 1 calc R . .
H10C H -0.2323 0.6122 0.5027 0.140 Uiso 1 1 calc R . .
C9 C -0.3746(17) 0.5736(10) 0.4976(9) 0.103(9) Uiso 1 1 d . . .
H9A H -0.3769 0.5947 0.5250 0.154 Uiso 1 1 calc R . .
H9B H -0.3663 0.5380 0.5086 0.154 Uiso 1 1 calc R . .
H9C H -0.4338 0.5844 0.4864 0.154 Uiso 1 1 calc R . .
C13 C -0.336(2) 0.4060(13) 0.3478(13) 0.175(15) Uiso 1 1 d . . .
H13A H -0.2948 0.3762 0.3299 0.262 Uiso 1 1 calc R . .
H13B H -0.3318 0.4365 0.3273 0.262 Uiso 1 1 calc R . .
H13C H -0.4019 0.4023 0.3556 0.262 Uiso 1 1 calc R . .
C14 C -0.240(2) 0.3627(13) 0.4043(13) 0.179(16) Uiso 1 1 d . . .
H14A H -0.1830 0.3704 0.4105 0.269 Uiso 1 1 calc R . .
H14B H -0.2225 0.3407 0.3758 0.269 Uiso 1 1 calc R . .
H14C H -0.2709 0.3454 0.4331 0.269 Uiso 1 1 calc R . .
C12 C -0.403(2) 0.4168(13) 0.4334(13) 0.179(16) Uiso 1 1 d . . .
H12A H -0.4300 0.3877 0.4320 0.268 Uiso 1 1 calc R . .
H12B H -0.4466 0.4481 0.4262 0.268 Uiso 1 1 calc R . .
H12C H -0.3915 0.4185 0.4663 0.268 Uiso 1 1 calc R . .
C48 C 0.3012(11) 0.6700(7) 0.0886(7) 0.043(5) Uiso 1 1 d . . .
H48A H 0.3412 0.6690 0.0549 0.052 Uiso 1 1 calc R . .
H48B H 0.2822 0.7056 0.0994 0.052 Uiso 1 1 calc R . .
C49 C 0.3580(14) 0.6386(8) 0.1220(8) 0.071(6) Uiso 1 1 d . . .
H49A H 0.3181 0.6384 0.1552 0.107 Uiso 1 1 calc R . .
H49B H 0.4119 0.6530 0.1228 0.107 Uiso 1 1 calc R . .
H49C H 0.3813 0.6038 0.1100 0.107 Uiso 1 1 calc R . .
C52 C 0.1279(12) 0.6529(6) 0.1500(6) 0.041(4) Uiso 1 1 d . . .
H52A H 0.0682 0.6425 0.1512 0.050 Uiso 1 1 calc R . .
H52B H 0.1641 0.6281 0.1703 0.050 Uiso 1 1 calc R . .
C53 C 0.1023(13) 0.7055(7) 0.1741(7) 0.058(5) Uiso 1 1 d . . .
H53A H 0.1604 0.7166 0.1731 0.087 Uiso 1 1 calc R . .
H53B H 0.0682 0.7030 0.2084 0.087 Uiso 1 1 calc R . .
H53C H 0.0619 0.7301 0.1562 0.087 Uiso 1 1 calc R . .
C50 C 0.1296(12) 0.6987(7) 0.0523(7) 0.050(5) Uiso 1 1 d . . .
H50A H 0.1236 0.7319 0.0666 0.060 Uiso 1 1 calc R . .
50B H 0.1665 0.6989 0.0180 0.060 Uiso 1 1 calc R . .
C51 C 0.0315(14) 0.6921(8) 0.0523(8) 0.071(6) Uiso 1 1 d . . .
H51A H -0.0052 0.6914 0.0862 0.107 Uiso 1 1 calc R . .
H51B H 0.0372 0.6602 0.0364 0.107 Uiso 1 1 calc R . .
H51C H -0.0007 0.7205 0.0342 0.107 Uiso 1 1 calc R . .
C54 C 0.2290(14) 0.4369(7) 0.0614(7) 0.059(6) Uiso 1 1 d . . .
H54A H 0.1608 0.4476 0.0773 0.070 Uiso 1 1 calc R . .
H54B H 0.2373 0.4070 0.0411 0.070 Uiso 1 1 calc R . .
C56 C 0.3903(13) 0.4667(7) -0.0042(7) 0.058(5) Uiso 1 1 d . . .
H56A H 0.4139 0.4921 -0.0279 0.069 Uiso 1 1 calc R . .
H56B H 0.4229 0.4633 0.0232 0.069 Uiso 1 1 calc R . .
C58 C 0.1992(14) 0.4905(8) -0.0254(7) 0.063(6) Uiso 1 1 d . . .
H58A H 0.2195 0.4568 -0.0409 0.076 Uiso 1 1 calc R . .
H58B H 0.1314 0.4954 -0.0088 0.076 Uiso 1 1 calc R . .
C59 C 0.2091(17) 0.5299(9) -0.0643(9) 0.100(9) Uiso 1 1 d . . .
H59A H 0.2764 0.5294 -0.0768 0.149 Uiso 1 1 calc R . .
H59B H 0.1754 0.5632 -0.0507 0.149 Uiso 1 1 calc R . .
H59C H 0.1822 0.5230 -0.0911 0.149 Uiso 1 1 calc R . .
C57 C 0.4174(15) 0.4156(8) -0.0299(8) 0.077(7) Uiso 1 1 d . . .
H57A H 0.3908 0.3906 -0.0077 0.116 Uiso 1 1 calc R . .
H57B H 0.4866 0.4040 -0.0389 0.116 Uiso 1 1 calc R . .
H57C H 0.3922 0.4194 -0.0596 0.116 Uiso 1 1 calc R . .
C55 C 0.2857(16) 0.4211(9) 0.1015(9) 0.087(8) Uiso 1 1 d . . .
H55A H 0.3536 0.4161 0.0867 0.131 Uiso 1 1 calc R . .
H55B H 0.2728 0.3894 0.1173 0.131 Uiso 1 1 calc R . .
H55C H 0.2669 0.4477 0.1261 0.131 Uiso 1 1 calc R . .
C30 C 0.3767(13) 0.6413(8) 0.2662(8) 0.063(6) Uiso 1 1 d . . .
H30A H 0.3740 0.6732 0.2821 0.076 Uiso 1 1 calc R . .
H30B H 0.4054 0.6447 0.2308 0.076 Uiso 1 1 calc R . .
C32 C 0.5523(12) 0.6166(7) 0.2916(7) 0.053(5) Uiso 1 1 d . . .
H32A H 0.5728 0.6302 0.2580 0.063 Uiso 1 1 calc R . .
H32B H 0.5301 0.6457 0.3141 0.063 Uiso 1 1 calc R . .
C31 C 0.2783(15) 0.6354(9) 0.2715(8) 0.082(7) Uiso 1 1 d . . .
H31A H 0.2796 0.6058 0.2531 0.124 Uiso 1 1 calc R . .
H31B H 0.2405 0.6658 0.2585 0.124 Uiso 1 1 calc R . .
H31C H 0.2500 0.6306 0.3063 0.124 Uiso 1 1 calc R . .
C33 C 0.6383(14) 0.5819(8) 0.3057(8) 0.070(6) Uiso 1 1 d . . .
H33A H 0.6224 0.5726 0.3406 0.105 Uiso 1 1 calc R . .
H33B H 0.6902 0.5994 0.2997 0.105 Uiso 1 1 calc R . .
H33C H 0.6580 0.5512 0.2860 0.105 Uiso 1 1 calc R . .
C28 C 0.3897(14) 0.5916(8) 0.3549(7) 0.064(6) Uiso 1 1 d . . .
H28A H 0.3675 0.6276 0.3648 0.076 Uiso 1 1 calc R . .
H28B H 0.3328 0.5782 0.3572 0.076 Uiso 1 1 calc R . .
C29 C 0.443(2) 0.5631(11) 0.3913(11) 0.138(12) Uiso 1 1 d . . .
H29A H 0.4790 0.5299 0.3780 0.207 Uiso 1 1 calc R . .
H29B H 0.3982 0.5584 0.4221 0.207 Uiso 1 1 calc R . .
H29C H 0.4867 0.5823 0.3976 0.207 Uiso 1 1 calc R . .
C38 C 0.4455(13) 0.4441(7) 0.1662(7) 0.057(5) Uiso 1 1 d . . .
H38A H 0.4695 0.4142 0.1448 0.069 Uiso 1 1 calc R . .
H38B H 0.3799 0.4439 0.1840 0.069 Uiso 1 1 calc R . .
C34 C 0.5004(14) 0.3849(7) 0.2507(7) 0.061(6) Uiso 1 1 d . . .
H34A H 0.5392 0.3805 0.2756 0.073 Uiso 1 1 calc R . .
H34B H 0.4329 0.3913 0.2683 0.073 Uiso 1 1 calc R . .
C36 C 0.6417(13) 0.4205(8) 0.1752(8) 0.068(6) Uiso 1 1 d . . .
H36A H 0.6473 0.3909 0.1551 0.081 Uiso 1 1 calc R . .
H36B H 0.6567 0.4485 0.1524 0.081 Uiso 1 1 calc R . .
C37 C 0.7135(15) 0.4066(9) 0.2078(8) 0.085(7) Uiso 1 1 d . . .
H37A H 0.7150 0.4370 0.2240 0.128 Uiso 1 1 calc R . .
H37B H 0.7765 0.3923 0.1876 0.128 Uiso 1 1 calc R . .
H37C H 0.6950 0.3814 0.2327 0.128 Uiso 1 1 calc R . .
C35 C 0.5253(15) 0.3380(8) 0.2221(8) 0.077(7) Uiso 1 1 d . . .
H35A H 0.5133 0.3464 0.1892 0.115 Uiso 1 1 calc R . .
H35B H 0.4865 0.3147 0.2388 0.115 Uiso 1 1 calc R . .
H35C H 0.5925 0.3218 0.2194 0.115 Uiso 1 1 calc R . .
C39 C 0.4446(15) 0.4901(8) 0.1358(8) 0.079(7) Uiso 1 1 d . . .
H39A H 0.4181 0.5199 0.1567 0.119 Uiso 1 1 calc R . .
H39B H 0.4057 0.4907 0.1119 0.119 Uiso 1 1 calc R . .
H39C H 0.5095 0.4907 0.1183 0.119 Uiso 1 1 calc R . .
O21 O 0.7463(8) 0.0662(4) 0.7273(5) 0.047(3) Uiso 1 1 d . . .
O22 O 0.4965(8) 0.1123(4) 0.5400(4) 0.042(3) Uiso 1 1 d . . .
O23 O 0.6589(11) 0.0352(6) 0.7883(6) 0.081(5) Uiso 1 1 d . . .
O24 O 0.8064(11) 0.0278(6) 0.7859(6) 0.085(5) Uiso 1 1 d . . .
O25 O 0.5821(9) 0.0543(5) 0.5766(5) 0.062(4) Uiso 1 1 d . . .
O26 O 0.4321(9) 0.0692(5) 0.5988(5) 0.063(4) Uiso 1 1 d . . .
N21 N 0.9863(8) 0.1531(5) 0.5020(5) 0.028(3) Uiso 1 1 d . . .
N22 N 0.7367(12) 0.0429(6) 0.7675(7) 0.061(5) Uiso 1 1 d . . .
N23 N 0.5054(10) 0.0783(5) 0.5715(5) 0.042(4) Uiso 1 1 d . . .
C126 C 0.9970(11) 0.0935(6) 0.6435(6) 0.032(4) Uiso 1 1 d . . .
C127 C 0.9961(11) 0.1143(6) 0.5974(6) 0.031(4) Uiso 1 1 d . . .
H127 H 0.9373 0.1225 0.5877 0.038 Uiso 1 1 calc R . .
C123 C 1.0750(10) 0.1242(6) 0.5638(6) 0.029(4) Uiso 1 1 d . . .
C122 C 1.1616(12) 0.1127(6) 0.5777(6) 0.040(4) Uiso 1 1 d . . .
C124 C 1.1687(13) 0.0919(7) 0.6236(7) 0.047(5) Uiso 1 1 d . . .
H124 H 1.2280 0.0841 0.6328 0.056 Uiso 1 1 calc R . .
C125 C 1.0865(11) 0.0823(6) 0.6569(6) 0.038(4) Uiso 1 1 d . . .
H125 H 1.0912 0.0683 0.6885 0.045 Uiso 1 1 calc R . .
C117 C 1.0696(11) 0.1438(6) 0.5149(6) 0.031(4) Uiso 1 1 d . . .
C116 C 1.1540(11) 0.1526(6) 0.4826(6) 0.035(4) Uiso 1 1 d . . .
C120 C 1.2424(15) 0.1416(9) 0.5003(8) 0.074(7) Uiso 1 1 d . . .
H12D H 1.2907 0.1186 0.4762 0.089 Uiso 1 1 calc R . .
H12E H 1.2629 0.1739 0.4982 0.089 Uiso 1 1 calc R . .
C121 C 1.2480(15) 0.1219(9) 0.5440(8) 0.073(7) Uiso 1 1 d . . .
H12F H 1.2736 0.1445 0.5607 0.088 Uiso 1 1 calc R . .
H12G H 1.2954 0.0891 0.5393 0.088 Uiso 1 1 calc R . .
C118 C 0.9813(11) 0.1699(6) 0.4577(6) 0.032(4) Uiso 1 1 d . . .
C119 C 1.0563(11) 0.1808(6) 0.4212(6) 0.037(4) Uiso 1 1 d . . .
C115 C 1.1457(11) 0.1718(6) 0.4339(6) 0.033(4) Uiso 1 1 d . . .
C143 C 0.8866(10) 0.1788(6) 0.4442(6) 0.031(4) Uiso 1 1 d . . .
C142 C 0.8699(12) 0.2126(7) 0.4040(7) 0.045(5) Uiso 1 1 d . . .
C141 C 0.9479(12) 0.2363(7) 0.3754(7) 0.053(5) Uiso 1 1 d . . .
H14D H 0.9472 0.2673 0.3923 0.063 Uiso 1 1 calc R . .
H14E H 0.9364 0.2465 0.3423 0.063 Uiso 1 1 calc R . .
C140 C 1.0436(11) 0.2004(6) 0.3705(6) 0.037(4) Uiso 1 1 d . . .
H14F H 1.0940 0.2182 0.3549 0.045 Uiso 1 1 calc R . .
H14G H 1.0483 0.1717 0.3495 0.045 Uiso 1 1 calc R . .
C147 C 0.8149(11) 0.1571(6) 0.4720(6) 0.037(4) Uiso 1 1 d . . .
H147 H 0.8276 0.1356 0.4991 0.044 Uiso 1 1 calc R . .
C146 C 0.7245(10) 0.1658(6) 0.4616(6) 0.030(4) Uiso 1 1 d . . .
C145 C 0.7097(12) 0.1992(6) 0.4237(6) 0.043(5) Uiso 1 1 d . . .
H145 H 0.6484 0.2078 0.4167 0.051 Uiso 1 1 calc R . .
C144 C 0.7808(12) 0.2213(7) 0.3946(7) 0.045(5) Uiso 1 1 d . . .
H144 H 0.7668 0.2429 0.3677 0.054 Uiso 1 1 calc R . .
C104 C 1.2302(11) 0.1841(6) 0.4002(6) 0.039(4) Uiso 1 1 d . . .
C103 C 1.2738(12) 0.2192(6) 0.4111(7) 0.042(4) Uiso 1 1 d . . .
H103 H 1.2467 0.2370 0.4409 0.051 Uiso 1 1 calc R . .
C102 C 1.3542(11) 0.2306(6) 0.3818(6) 0.037(4) Uiso 1 1 d . . .
C101 C 1.3884(14) 0.2050(7) 0.3368(8) 0.061(6) Uiso 1 1 d . . .
H101 H 1.4427 0.2129 0.3152 0.073 Uiso 1 1 calc R . .
C106 C 1.3497(13) 0.1696(7) 0.3214(7) 0.054(5) Uiso 1 1 d . . .
C105 C 1.2693(11) 0.1583(6) 0.3544(6) 0.039(4) Uiso 1 1 d . . .
H105 H 1.2408 0.1333 0.3461 0.047 Uiso 1 1 calc R . .
C107 C 1.3993(13) 0.2700(7) 0.3965(7) 0.051(5) Uiso 1 1 d . . .
C111 C 1.3874(15) 0.1447(8) 0.2714(8) 0.065(6) Uiso 1 1 d . . .
C112 C 1.4727(17) 0.1605(10) 0.2445(10) 0.107(9) Uiso 1 1 d . . .
H11A H 1.4639 0.1971 0.2479 0.161 Uiso 1 1 calc R . .
H11B H 1.4845 0.1526 0.2096 0.161 Uiso 1 1 calc R . .
H11C H 1.5270 0.1423 0.2578 0.161 Uiso 1 1 calc R . .
C110 C 1.3305(18) 0.3222(10) 0.4027(10) 0.108(9) Uiso 1 1 d . . .
H11D H 1.3165 0.3346 0.3709 0.161 Uiso 1 1 calc R . .
H11E H 1.3594 0.3459 0.4151 0.161 Uiso 1 1 calc R . .
H11F H 1.2717 0.3194 0.4261 0.161 Uiso 1 1 calc R . .
C109 C 1.4884(15) 0.2768(9) 0.3628(8) 0.083(7) Uiso 1 1 d . . .
H10D H 1.5343 0.2440 0.3579 0.125 Uiso 1 1 calc R . .
H10E H 1.5145 0.3005 0.3772 0.125 Uiso 1 1 calc R . .
H10F H 1.4754 0.2903 0.3311 0.125 Uiso 1 1 calc R . .
C108 C 1.4268(15) 0.2536(9) 0.4467(8) 0.081(7) Uiso 1 1 d . . .
H10G H 1.3742 0.2426 0.4694 0.121 Uiso 1 1 calc R . .
H10H H 1.4403 0.2823 0.4606 0.121 Uiso 1 1 calc R . .
H10I H 1.4832 0.2255 0.4416 0.121 Uiso 1 1 calc R . .
C113 C 1.413(2) 0.0884(12) 0.2793(12) 0.149(13) Uiso 1 1 d . . .
H11G H 1.4524 0.0723 0.2489 0.224 Uiso 1 1 calc R . .
H11H H 1.3549 0.0758 0.2888 0.224 Uiso 1 1 calc R . .
H11I H 1.4479 0.0804 0.3055 0.224 Uiso 1 1 calc R . .
C114 C 1.313(2) 0.1647(12) 0.2409(12) 0.154(13) Uiso 1 1 d . . .
H11J H 1.3302 0.1924 0.2192 0.232 Uiso 1 1 calc R . .
H11K H 1.2507 0.1771 0.2629 0.232 Uiso 1 1 calc R . .
H11L H 1.3092 0.1372 0.2210 0.232 Uiso 1 1 calc R . .
C132 C 0.8947(13) 0.2061(7) 0.6964(7) 0.055(5) Uiso 1 1 d . . .
H13D H 0.8862 0.2328 0.7204 0.066 Uiso 1 1 calc R . .
H13E H 0.9635 0.1947 0.6821 0.066 Uiso 1 1 calc R . .
C133 C 0.8458(16) 0.2288(9) 0.6559(9) 0.088(8) Uiso 1 1 d . . .
H13F H 0.8702 0.2069 0.6272 0.131 Uiso 1 1 calc R . .
H13G H 0.8579 0.2625 0.6469 0.131 Uiso 1 1 calc R . .
H13H H 0.7775 0.2317 0.6673 0.131 Uiso 1 1 calc R . .
C130 C 0.7247(13) 0.1780(8) 0.7518(8) 0.065(6) Uiso 1 1 d . . .
H13I H 0.6937 0.1844 0.7236 0.078 Uiso 1 1 calc R . .
H13J H 0.6982 0.1521 0.7734 0.078 Uiso 1 1 calc R . .
C131 C 0.7006(16) 0.2274(9) 0.7807(9) 0.092(8) Uiso 1 1 d . . .
H13K H 0.7064 0.2193 0.8146 0.138 Uiso 1 1 calc R . .
H13L H 0.6355 0.2458 0.7805 0.138 Uiso 1 1 calc R . .
H13M H 0.7444 0.2486 0.7652 0.138 Uiso 1 1 calc R . .
C128 C 0.912(3) 0.1468(15) 0.7781(14) 0.171(16) Uiso 1 1 d . . .
H12H H 0.9730 0.1563 0.7638 0.206 Uiso 1 1 calc R . .
H12I H 0.8744 0.1738 0.8014 0.206 Uiso 1 1 calc R . .
C129 C 0.931(3) 0.1101(15) 0.8024(15) 0.197(19) Uiso 1 1 d . . .
H12J H 0.8736 0.0972 0.8154 0.296 Uiso 1 1 calc R . .
H12K H 0.9547 0.1185 0.8298 0.296 Uiso 1 1 calc R . .
H12L H 0.9793 0.0840 0.7823 0.296 Uiso 1 1 calc R . .
C136 C 0.8264(12) -0.0348(7) 0.6617(7) 0.050(5) Uiso 1 1 d . . .
H13N H 0.8538 -0.0697 0.6494 0.060 Uiso 1 1 calc R . .
H13O H 0.8001 -0.0370 0.6975 0.060 Uiso 1 1 calc R . .
C137 C 0.7484(13) -0.0087(7) 0.6362(7) 0.057(5) Uiso 1 1 d . . .
H13P H 0.7258 0.0269 0.6461 0.085 Uiso 1 1 calc R . .
H13Q H 0.6959 -0.0257 0.6453 0.085 Uiso 1 1 calc R . .
H13R H 0.7731 -0.0101 0.6005 0.085 Uiso 1 1 calc R . .
C138 C 0.9573(12) 0.0032(6) 0.5846(6) 0.044(5) Uiso 1 1 d . . .
H13S H 0.9082 0.0279 0.5713 0.052 Uiso 1 1 calc R . .
H13T H 1.0157 0.0162 0.5764 0.052 Uiso 1 1 calc R . .
C139 C 0.9774(13) -0.0467(7) 0.5587(7) 0.054(5) Uiso 1 1 d . . .
H13U H 1.0376 -0.0681 0.5636 0.082 Uiso 1 1 calc R . .
H13V H 0.9812 -0.0401 0.5235 0.082 Uiso 1 1 calc R . .
H13W H 0.9262 -0.0640 0.5723 0.082 Uiso 1 1 calc R . .
C134 C 1.0183(12) -0.0423(7) 0.6702(7) 0.052(5) Uiso 1 1 d . . .
H13$ H 1.0359 -0.0741 0.6515 0.062 Uiso 1 1 calc R . .
H13 H 1.0735 -0.0266 0.6624 0.062 Uiso 1 1 calc R . .
C135 C 0.9954(16) -0.0552(9) 0.7263(8) 0.084(7) Uiso 1 1 d . . .
H13$ H 0.9698 -0.0237 0.7448 0.126 Uiso 1 1 calc R . .
H13 H 1.0535 -0.0739 0.7360 0.126 Uiso 1 1 calc R . .
H13K H 0.9486 -0.0761 0.7333 0.126 Uiso 1 1 calc R . .
C158 C 0.6843(14) 0.1853(7) 0.5922(8) 0.062(6) Uiso 1 1 d . . .
H15A H 0.7443 0.1905 0.5707 0.074 Uiso 1 1 calc R . .
H15B H 0.6658 0.2096 0.6194 0.074 Uiso 1 1 calc R . .
C159 C 0.7006(13) 0.1312(7) 0.6135(7) 0.060(6) Uiso 1 1 d . . .
H15C H 0.6485 0.1287 0.6417 0.090 Uiso 1 1 calc R . .
H15D H 0.7606 0.1227 0.6242 0.090 Uiso 1 1 calc R . .
H15E H 0.7030 0.1074 0.5883 0.090 Uiso 1 1 calc R . .
C154 C 0.4855(13) 0.2031(8) 0.6022(7) 0.061(6) Uiso 1 1 d . . .
H15A H 0.4839 0.1698 0.6187 0.073 Uiso 1 1 calc R . .
H15B H 0.4820 0.2276 0.6274 0.073 Uiso 1 1 calc R . .
C155 C 0.3996(14) 0.2204(8) 0.5796(8) 0.076(7) Uiso 1 1 d . . .
H15F H 0.4115 0.2459 0.5537 0.114 Uiso 1 1 calc R . .
H15G H 0.3441 0.2353 0.6050 0.114 Uiso 1 1 calc R . .
H15H H 0.3878 0.1913 0.5654 0.114 Uiso 1 1 calc R . .
C156 C 0.5999(16) 0.2622(8) 0.5316(8) 0.076(7) Uiso 1 1 d . . .
H15C H 0.6632 0.2606 0.5099 0.091 Uiso 1 1 calc R . .
H15D H 0.5525 0.2727 0.5111 0.091 Uiso 1 1 calc R . .
C157 C 0.5824(19) 0.3001(10) 0.5680(10) 0.119(10) Uiso 1 1 d . . .
H15I H 0.5163 0.3060 0.5863 0.179 Uiso 1 1 calc R . .
H15J H 0.5948 0.3318 0.5519 0.179 Uiso 1 1 calc R . .
H15K H 0.6244 0.2884 0.5908 0.179 Uiso 1 1 calc R . .
C152 C 0.6773(16) 0.0936(9) 0.3799(8) 0.083(7) Uiso 1 1 d . . .
H15E H 0.6239 0.1212 0.3739 0.100 Uiso 1 1 calc R . .
H15F H 0.7340 0.1080 0.3737 0.100 Uiso 1 1 calc R . .
C153 C 0.6954(16) 0.0524(9) 0.3416(9) 0.092(8) Uiso 1 1 d . . .
H15L H 0.7454 0.0236 0.3479 0.137 Uiso 1 1 calc R . .
H15M H 0.7154 0.0664 0.3086 0.137 Uiso 1 1 calc R . .
H15N H 0.6371 0.0410 0.3438 0.137 Uiso 1 1 calc R . .
C150 C 0.5745(16) 0.0395(9) 0.4495(9) 0.083(7) Uiso 1 1 d . . .
H15G H 0.6027 0.0100 0.4277 0.099 Uiso 1 1 calc R . .
H15H H 0.5627 0.0265 0.4838 0.099 Uiso 1 1 calc R . .
C151 C 0.4884(17) 0.0646(10) 0.4388(10) 0.105(9) Uiso 1 1 d . . .
H15L H 0.4477 0.0833 0.4676 0.157 Uiso 1 1 calc R . .
H15M H 0.4573 0.0398 0.4299 0.157 Uiso 1 1 calc R . .
H15N H 0.4996 0.0884 0.4112 0.157 Uiso 1 1 calc R . .
C148 C 0.762(2) 0.0323(13) 0.4458(12) 0.155(13) Uiso 1 1 d . . .
H14H H 0.7699 0.0040 0.4236 0.186 Uiso 1 1 calc R . .
H14I H 0.8126 0.0502 0.4316 0.186 Uiso 1 1 calc R . .
C149 C 0.7786(15) 0.0111(8) 0.4898(8) 0.072(6) Uiso 1 1 d . . .
H14J H 0.7865 0.0371 0.5099 0.107 Uiso 1 1 calc R . .
H14K H 0.8364 -0.0161 0.4837 0.107 Uiso 1 1 calc R . .
H14L H 0.7249 -0.0029 0.5072 0.107 Uiso 1 1 calc R . .
O31 O 0.7450(7) 0.1622(4) -0.0366(4) 0.041(3) Uiso 1 1 d . . .
O32 O 0.4631(8) 0.2193(4) -0.2333(4) 0.048(3) Uiso 1 1 d . . .
O33 O 0.8177(8) 0.1963(4) -0.1010(5) 0.051(3) Uiso 1 1 d . . .
O35 O 0.5381(10) 0.2528(5) -0.2974(5) 0.064(4) Uiso 1 1 d . . .
O34 O 0.6649(9) 0.2114(5) -0.0841(5) 0.060(4) Uiso 1 1 d . . .
O36 O 0.3862(10) 0.2639(5) -0.2841(5) 0.071(4) Uiso 1 1 d . . .
N31 N 0.2454(8) 0.1325(4) 0.0079(5) 0.027(3) Uiso 1 1 d . . .
N32 N 0.7408(10) 0.1902(5) -0.0743(5) 0.039(4) Uiso 1 1 d . . .
N33 N 0.4609(11) 0.2461(6) -0.2726(6) 0.052(4) Uiso 1 1 d . . .
C246 C 0.5061(10) 0.1181(5) 0.0468(5) 0.025(3) Uiso 1 1 d . . .
C247 C 0.4179(10) 0.1262(5) 0.0356(6) 0.026(4) Uiso 1 1 d . . .
H247 H 0.4092 0.1424 0.0053 0.031 Uiso 1 1 calc R . .
C243 C 0.3421(10) 0.1115(5) 0.0672(5) 0.023(3) Uiso 1 1 d . . .
C242 C 0.3532(11) 0.0871(6) 0.1116(6) 0.033(4) Uiso 1 1 d . . .
C244 C 0.4414(11) 0.0771(6) 0.1219(6) 0.034(4) Uiso 1 1 d . . .
H244 H 0.4514 0.0592 0.1513 0.041 Uiso 1 1 calc R . .
C245 C 0.5130(11) 0.0920(6) 0.0916(6) 0.035(4) Uiso 1 1 d . . .
H245 H 0.5725 0.0846 0.1006 0.042 Uiso 1 1 calc R . .
C218 C 0.2489(10) 0.1215(5) 0.0548(6) 0.026(4) Uiso 1 1 d . . .
C219 C 0.1680(11) 0.1184(6) 0.0914(6) 0.033(4) Uiso 1 1 d . . .
C240 C 0.1791(12) 0.1063(7) 0.1439(6) 0.046(5) Uiso 1 1 d . . .
H24A H 0.1744 0.1381 0.1605 0.055 Uiso 1 1 calc R . .
H24B H 0.1273 0.0907 0.1621 0.055 Uiso 1 1 calc R . .
C241 C 0.2726(11) 0.0709(6) 0.1445(6) 0.041(4) Uiso 1 1 d . . .
H24C H 0.2822 0.0679 0.1784 0.049 Uiso 1 1 calc R . .
H24D H 0.2712 0.0368 0.1347 0.049 Uiso 1 1 calc R . .
C217 C 0.1597(10) 0.1406(5) -0.0042(5) 0.025(3) Uiso 1 1 d . . .
C216 C 0.0772(11) 0.1383(6) 0.0300(6) 0.032(4) Uiso 1 1 d . . .
C215 C 0.0813(11) 0.1270(6) 0.0785(6) 0.032(4) Uiso 1 1 d . . .
C223 C 0.1564(10) 0.1560(5) -0.0562(6) 0.025(3) Uiso 1 1 d . . .
C222 C 0.0723(11) 0.1574(6) -0.0717(6) 0.037(4) Uiso 1 1 d . . .
C221 C -0.0063(14) 0.1380(8) -0.0364(7) 0.065(6) Uiso 1 1 d . . .
H22A H -0.0673 0.1533 -0.0457 0.078 Uiso 1 1 calc R . .
H22B H 0.0060 0.1008 -0.0396 0.078 Uiso 1 1 calc R . .
C220 C -0.0146(12) 0.1493(7) 0.0134(7) 0.049(5) Uiso 1 1 d . . .
H22C H -0.0570 0.1296 0.0346 0.059 Uiso 1 1 calc R . .
H22D H -0.0453 0.1857 0.0186 0.059 Uiso 1 1 calc R . .
C227 C 0.2314(11) 0.1702(6) -0.0904(6) 0.031(4) Uiso 1 1 d . . .
H227 H 0.2890 0.1681 -0.0806 0.037 Uiso 1 1 calc R . .
C226 C 0.2257(11) 0.1870(6) -0.1372(6) 0.033(4) Uiso 1 1 d . . .
C225 C 0.1392(11) 0.1905(6) -0.1511(6) 0.038(4) Uiso 1 1 d . . .
H225 H 0.1323 0.2039 -0.1826 0.045 Uiso 1 1 calc R . .
C224 C 0.0630(12) 0.1747(7) -0.1191(7) 0.046(5) Uiso 1 1 d . . .
H224 H 0.0064 0.1758 -0.1295 0.055 Uiso 1 1 calc R . .
C204 C -0.0042(11) 0.1256(6) 0.1177(6) 0.031(4) Uiso 1 1 d . . .
C203 C -0.0461(11) 0.0856(6) 0.1196(6) 0.040(4) Uiso 1 1 d . . .
H203 H -0.0204 0.0596 0.0960 0.048 Uiso 1 1 calc R . .
C205 C -0.0453(11) 0.1649(6) 0.1492(6) 0.042(4) Uiso 1 1 d . . .
H205 H -0.0168 0.1930 0.1465 0.050 Uiso 1 1 calc R . .
C206 C -0.1285(12) 0.1652(7) 0.1854(7) 0.045(5) Uiso 1 1 d . . .
C201 C -0.1681(13) 0.1247(7) 0.1886(7) 0.047(5) Uiso 1 1 d . . .
H201 H -0.2244 0.1238 0.2127 0.056 Uiso 1 1 calc R . .
C202 C -0.1254(13) 0.0833(7) 0.1557(7) 0.051(5) Uiso 1 1 d . . .
C207 C -0.1737(14) 0.0397(7) 0.1598(7) 0.055(5) Uiso 1 1 d . . .
C210 C -0.1212(17) -0.0038(9) 0.1184(9) 0.099(9) Uiso 1 1 d . . .
H21C H -0.1210 0.0113 0.0855 0.148 Uiso 1 1 calc R . .
H21D H -0.1552 -0.0311 0.1234 0.148 Uiso 1 1 calc R . .
H21E H -0.0557 -0.0177 0.1215 0.148 Uiso 1 1 calc R . .
C211 C -0.1675(16) 0.2091(9) 0.2213(8) 0.070(6) Uiso 1 1 d . . .
C209 C -0.1653(17) 0.0103(9) 0.2081(9) 0.099(9) Uiso 1 1 d . . .
H20C H -0.1397 0.0291 0.2282 0.148 Uiso 1 1 calc R . .
H20D H -0.1227 -0.0232 0.2009 0.148 Uiso 1 1 calc R . .
H20E H -0.2280 0.0064 0.2260 0.148 Uiso 1 1 calc R . .
C208 C -0.2845(18) 0.0601(11) 0.1660(10) 0.122(10) Uiso 1 1 d . . .
H20F H -0.3168 0.0538 0.1998 0.183 Uiso 1 1 calc R . .
H20G H -0.3066 0.0426 0.1432 0.183 Uiso 1 1 calc R . .
H20H H -0.2987 0.0967 0.1587 0.183 Uiso 1 1 calc R . .
C213 C -0.0988(16) 0.2141(9) 0.2520(9) 0.089(8) Uiso 1 1 d . . .
H21F H -0.0798 0.1819 0.2691 0.133 Uiso 1 1 calc R . .
H21G H -0.1297 0.2408 0.2762 0.133 Uiso 1 1 calc R . .
H21H H -0.0427 0.2230 0.2306 0.133 Uiso 1 1 calc R . .
C214 C -0.1945(18) 0.2571(10) 0.1944(10) 0.113(10) Uiso 1 1 d . . .
H21I H -0.2400 0.2539 0.1753 0.169 Uiso 1 1 calc R . .
H21J H -0.1380 0.2646 0.1722 0.169 Uiso 1 1 calc R . .
H21K H -0.2235 0.2846 0.2179 0.169 Uiso 1 1 calc R . .
C212 C -0.2590(18) 0.2054(10) 0.2562(10) 0.114(10) Uiso 1 1 d . . .
H21L H -0.2732 0.2296 0.2827 0.171 Uiso 1 1 calc R . .
H21M H -0.2533 0.1709 0.2701 0.171 Uiso 1 1 calc R . .
H21N H -0.3103 0.2132 0.2385 0.171 Uiso 1 1 calc R . .
C256 C 0.4976(14) 0.2156(8) 0.1067(7) 0.067(6) Uiso 1 1 d . . .
H25A H 0.4386 0.2070 0.1034 0.081 Uiso 1 1 calc R . .
H25B H 0.5291 0.1887 0.1270 0.081 Uiso 1 1 calc R . .
C257 C 0.4708(16) 0.2680(9) 0.1344(9) 0.092(8) Uiso 1 1 d . . .
H25C H 0.5286 0.2763 0.1390 0.138 Uiso 1 1 calc R . .
H25D H 0.4284 0.2652 0.1665 0.138 Uiso 1 1 calc R . .
H25E H 0.4388 0.2949 0.1147 0.138 Uiso 1 1 calc R . .
C258 C 0.6770(14) 0.2381(8) 0.0527(8) 0.073(7) Uiso 1 1 d . . .
H25F H 0.7156 0.2436 0.0197 0.088 Uiso 1 1 calc R . .
H25G H 0.6546 0.2711 0.0694 0.088 Uiso 1 1 calc R . .
C259 C 0.7385(14) 0.2021(8) 0.0812(8) 0.069(6) Uiso 1 1 d . . .
H25H H 0.7019 0.1977 0.1145 0.103 Uiso 1 1 calc R . .
H25I H 0.7928 0.2157 0.0828 0.103 Uiso 1 1 calc R . .
H25J H 0.7612 0.1692 0.0649 0.103 Uiso 1 1 calc R . .
C254 C 0.5155(13) 0.2708(8) 0.0137(8) 0.065(6) Uiso 1 1 d . . .
H25C H 0.5122 0.3023 0.0304 0.078 Uiso 1 1 calc R . .
H25D H 0.5530 0.2726 -0.0203 0.078 Uiso 1 1 calc R . .
C255 C 0.4131(15) 0.2674(9) 0.0123(9) 0.087(8) Uiso 1 1 d . . .
H25K H 0.4148 0.2338 0.0011 0.130 Uiso 1 1 calc R . .
H25L H 0.3881 0.2934 -0.0104 0.130 Uiso 1 1 calc R . .
H25M H 0.3721 0.2730 0.0453 0.130 Uiso 1 1 calc R . .
C250 C 0.5826(15) 0.0742(8) -0.0848(8) 0.072(7) Uiso 1 1 d . . .
H25E H 0.6050 0.0436 -0.1053 0.086 Uiso 1 1 calc R . .
H25F H 0.5166 0.0751 -0.0668 0.086 Uiso 1 1 calc R . .
C248 C 0.6378(16) 0.0094(8) -0.0087(9) 0.078(7) Uiso 1 1 d . . .
H24E H 0.5715 0.0147 0.0105 0.094 Uiso 1 1 calc R . .
H24F H 0.6477 -0.0169 -0.0333 0.094 Uiso 1 1 calc R . .
C251 C 0.583(2) 0.1240(11) -0.1201(11) 0.140(12) Uiso 1 1 d . . .
H25N H 0.6472 0.1215 -0.1407 0.210 Uiso 1 1 calc R . .
H25O H 0.5653 0.1544 -0.0999 0.210 Uiso 1 1 calc R . .
H25P H 0.5384 0.1263 -0.1411 0.210 Uiso 1 1 calc R . .
C249 C 0.700(2) -0.0083(12) 0.0234(12) 0.154(13) Uiso 1 1 d . . .
H24G H 0.7611 -0.0003 0.0091 0.230 Uiso 1 1 calc R . .
H24H H 0.7082 -0.0451 0.0280 0.230 Uiso 1 1 calc R . .
H24I H 0.6724 0.0082 0.0552 0.230 Uiso 1 1 calc R . .
C252 C 0.781(2) 0.0538(13) -0.0837(12) 0.145(13) Uiso 1 1 d . . .
H25G H 0.7875 0.0242 -0.1039 0.174 Uiso 1 1 calc R . .
H25H H 0.7891 0.0830 -0.1063 0.174 Uiso 1 1 calc R . .
C253 C 0.846(3) 0.0441(15) -0.0600(15) 0.207(19) Uiso 1 1 d . . .
H25Q H 0.9028 0.0541 -0.0799 0.310 Uiso 1 1 calc R . .
H25R H 0.8619 0.0077 -0.0523 0.310 Uiso 1 1 calc R . .
H25S H 0.8246 0.0632 -0.0294 0.310 Uiso 1 1 calc R . .
C236 C 0.2410(11) 0.2891(6) -0.0862(6) 0.039(4) Uiso 1 1 d . . .
H23A H 0.1808 0.2787 -0.0835 0.046 Uiso 1 1 calc R . .
H23B H 0.2781 0.2650 -0.0659 0.046 Uiso 1 1 calc R . .
C237 C 0.2179(12) 0.3405(6) -0.0647(6) 0.043(5) Uiso 1 1 d . . .
H23C H 0.2765 0.3519 -0.0675 0.065 Uiso 1 1 calc R . .
H23D H 0.1859 0.3391 -0.0299 0.065 Uiso 1 1 calc R . .
H23E H 0.1761 0.3645 -0.0824 0.065 Uiso 1 1 calc R . .
C238 C 0.4168(12) 0.3000(7) -0.1505(7) 0.051(5) Uiso 1 1 d . . .
H23F H 0.4512 0.3025 -0.1851 0.061 Uiso 1 1 calc R . .
H23G H 0.4023 0.3339 -0.1359 0.061 Uiso 1 1 calc R . .
C234 C 0.2453(12) 0.3341(7) -0.1835(7) 0.052(5) Uiso 1 1 d . . .
H23H H 0.2475 0.3668 -0.1708 0.063 Uiso 1 1 calc R . .
H23I H 0.2794 0.3322 -0.2185 0.063 Uiso 1 1 calc R . .
C239 C 0.4808(14) 0.2624(7) -0.1228(7) 0.064(6) Uiso 1 1 d . . .
H23J H 0.4877 0.2279 -0.1337 0.096 Uiso 1 1 calc R . .
H23K H 0.4527 0.2646 -0.0874 0.096 Uiso 1 1 calc R . .
H23L H 0.5432 0.2704 -0.1294 0.096 Uiso 1 1 calc R . .
C235 C 0.1423(14) 0.3332(8) -0.1802(8) 0.071(6) Uiso 1 1 d . . .
H23M H 0.1398 0.3018 -0.1944 0.106 Uiso 1 1 calc R . .
H23N H 0.1128 0.3624 -0.1983 0.106 Uiso 1 1 calc R . .
H23O H 0.1083 0.3347 -0.1456 0.106 Uiso 1 1 calc R . .
C232 C 0.3458(13) 0.0744(7) -0.1830(7) 0.055(5) Uiso 1 1 d . . .
H23P H 0.2806 0.0817 -0.1623 0.067 Uiso 1 1 calc R . .
H23Q H 0.3528 0.0449 -0.2034 0.067 Uiso 1 1 calc R . .
C233 C 0.4158(14) 0.0598(8) -0.1492(8) 0.075(7) Uiso 1 1 d . . .
H23R H 0.4807 0.0508 -0.1692 0.113 Uiso 1 1 calc R . .
H23S H 0.4023 0.0307 -0.1284 0.113 Uiso 1 1 calc R . .
H23T H 0.4093 0.0885 -0.1285 0.113 Uiso 1 1 calc R . .
C230 C 0.4724(13) 0.1101(7) -0.2638(7) 0.060(6) Uiso 1 1 d . . .
H23U H 0.4777 0.1362 -0.2903 0.072 Uiso 1 1 calc R . .
H23V H 0.5211 0.1103 -0.2452 0.072 Uiso 1 1 calc R . .
C228 C 0.2753(14) 0.1277(7) -0.2600(7) 0.059(6) Uiso 1 1 d . . .
H22E H 0.2942 0.0946 -0.2766 0.071 Uiso 1 1 calc R . .
H22F H 0.2127 0.1294 -0.2374 0.071 Uiso 1 1 calc R . .
C231 C 0.4972(15) 0.0566(8) -0.2887(8) 0.081(7) Uiso 1 1 d . . .
H23W H 0.5049 0.0297 -0.2637 0.121 Uiso 1 1 calc R . .
H23$ H 0.5563 0.0530 -0.3139 0.121 Uiso 1 1 calc R . .
H23 H 0.4458 0.0540 -0.3039 0.121 Uiso 1 1 calc R . .
C229 C 0.2644(16) 0.1654(4) -0.2954(4) 0.099(9) Uiso 1 1 d . . .
H22G H 0.2610 0.1981 -0.2816 0.148 Uiso 1 1 calc R . .
H22H H 0.2058 0.1669 -0.3062 0.148 Uiso 1 1 calc R . .
H22I H 0.3185 0.1581 -0.3236 0.148 Uiso 1 1 calc R . .
CT11 C -0.0351(7) 0.3536(4) 0.2455(4) 0.174(15) Uiso 1 1 d R . .
HT1A H -0.0682 0.3324 0.2698 0.262 Uiso 1 1 calc R . .
HT1B H -0.0255 0.3405 0.2126 0.262 Uiso 1 1 calc R . .
HT1C H -0.0733 0.3885 0.2472 0.262 Uiso 1 1 calc R . .
CT12 C 0.1407(7) 0.3768(4) 0.2331(3) 0.145(13) Uiso 1 1 d R . .
HT12 H 0.1238 0.4036 0.2108 0.174 Uiso 1 1 calc R . .
CT13 C 0.0679(7) 0.3525(4) 0.2574(3) 0.172(15) Uiso 1 1 d R . .
CT14 C 0.1979(7) 0.3031(4) 0.2956(3) 0.147(13) Uiso 1 1 d R . .
HT14 H 0.2182 0.2796 0.3199 0.177 Uiso 1 1 calc R . .
CT15 C 0.0999(7) 0.3107(4) 0.2881(3) 0.23(2) Uiso 1 1 d R . .
HT15 H 0.0603 0.2887 0.3032 0.281 Uiso 1 1 calc R . .
CT16 C 0.2604(7) 0.3307(4) 0.2669(4) 0.173(15) Uiso 1 1 d R . .
HT16 H 0.3252 0.3232 0.2686 0.208 Uiso 1 1 calc R . .
CT17 C 0.2277(7) 0.3666(4) 0.2379(3) 0.148(13) Uiso 1 1 d R . .
HT17 H 0.2691 0.3862 0.2195 0.177 Uiso 1 1 calc R . .
CT31 C -0.0329(7) 0.3741(4) 0.6631(3) 0.188(17) Uiso 1 1 d R . .
HT31 H -0.0903 0.3990 0.6642 0.226 Uiso 1 1 calc R . .
CT32 C -0.0002(7) 0.3714(4) 0.7024(3) 0.25(2) Uiso 1 1 d R . .
HT32 H -0.0363 0.3905 0.7304 0.304 Uiso 1 1 calc R . .
CT33 C 0.0762(7) 0.3444(4) 0.7031(3) 0.32(3) Uiso 1 1 d R . .
HT33 H 0.1043 0.3467 0.7297 0.389 Uiso 1 1 calc R . .
CT34 C 0.1269(7) 0.3084(4) 0.6644(3) 0.23(2) Uiso 1 1 d R . .
HT34 H 0.1894 0.2903 0.6656 0.279 Uiso 1 1 calc R . .
CT35 C 0.0846(7) 0.2971(4) 0.6199(3) 0.164(14) Uiso 1 1 d R . .
CT36 C 0.1167(7) 0.2606(4) 0.5785(3) 0.30(3) Uiso 1 1 d R . .
HT3A H 0.0686 0.2663 0.5589 0.457 Uiso 1 1 calc R . .
HT3B H 0.1259 0.2258 0.5918 0.457 Uiso 1 1 calc R . .
HT3C H 0.1766 0.2657 0.5578 0.457 Uiso 1 1 calc R . .
CT37 C 0.0012(7) 0.3470(4) 0.6193(3) 0.176(15) Uiso 1 1 d R . .
HT37 H -0.0235 0.3576 0.5909 0.211 Uiso 1 1 calc R . .

loop_
_atom_site_aniso_label
_atom_site_aniso_U_11
_atom_site_aniso_U_22
_atom_site_aniso_U_33
_atom_site_aniso_U_23
_atom_site_aniso_U_13
_atom_site_aniso_U_12
Pt11 0.0393(4) 0.0375(4) 0.0349(5) -0.0049(3) -0.0034(3) -0.0163(3)
Pt12 0.0325(4) 0.0356(4) 0.0447(5) -0.0068(4) -0.0093(3) -0.0124(3)
P11 0.029(2) 0.031(3) 0.038(3) -0.005(2) -0.004(2) -0.009(2)
P12 0.045(3) 0.045(3) 0.040(3) -0.011(2) -0.002(2) -0.018(2)
P13 0.040(3) 0.030(3) 0.057(4) -0.008(2) -0.014(2) -0.007(2)
P14 0.041(3) 0.039(3) 0.045(3) -0.013(2) -0.005(2) -0.008(2)
P21 0.050(3) 0.040(3) 0.034(3) -0.010(2) -0.013(2) -0.005(2)
P22 0.034(3) 0.029(3) 0.046(3) -0.001(2) -0.004(2) -0.009(2)
P23 0.039(3) 0.040(3) 0.039(3) -0.012(2) -0.015(2) -0.006(2)
P24 0.048(3) 0.047(3) 0.047(3) -0.016(3) -0.019(3) 0.003(2)
Pt21 0.0345(4) 0.0328(4) 0.0299(4) -0.0005(3) -0.0052(3) -0.0063(3)
Pt22 0.0331(4) 0.0368(4) 0.0323(4) -0.0066(3) -0.0068(3) -0.0067(3)
Pt31 0.0282(3) 0.0338(4) 0.0373(4) -0.0037(3) -0.0081(3) -0.0096(3)
Pt32 0.0350(4) 0.0370(4) 0.0320(4) -0.0014(3) -0.0068(3) -0.0140(3)
P31 0.032(3) 0.036(3) 0.055(3) -0.009(2) -0.009(2) -0.012(2)
P32 0.053(3) 0.042(3) 0.040(3) -0.016(2) -0.003(3) -0.007(2)
P33 0.031(2) 0.032(3) 0.037(3) -0.001(2) -0.009(2) -0.011(2)
P34 0.042(3) 0.035(3) 0.037(3) -0.006(2) -0.004(2) -0.009(2)

loop_
_atom_type_symbol
_atom_type_description
_atom_type_scat_dispersion_real
_atom_type_scat_dispersion_imag
_atom_type_scat_source
C C 0.0033 0.0016 'International Tables Vol C Tables 4.2.6.8 and 6.1.1.4'
H H 0.0000 0.0000 'International Tables Vol C Tables 4.2.6.8 and 6.1.1.4'
N N 0.0061 0.0033 'International Tables Vol C Tables 4.2.6.8 and 6.1.1.4'
O O 0.0106 0.0060 'International Tables Vol C Tables 4.2.6.8 and 6.1.1.4'
P P 0.1023 0.0942 'International Tables Vol C Tables 4.2.6.8 and 6.1.1.4'
Pt Pt -1.7033 8.3905 'International Tables Vol C Tables 4.2.6.8 and 6.1.1.4'

loop_
_geom_angle_atom_site_label_1
_geom_angle_atom_site_label_2
_geom_angle_atom_site_label_3
_geom_angle
_geom_angle_site_symmetry_1
_geom_angle_site_symmetry_3
_geom_angle_publ_flag
CT27 CT22 CT23 123(2) . . ?
CT22 CT23 CT24 116.6(16) . . ?
CT22 CT23 CT21 121.6(17) . . ?
CT24 CT23 CT21 121.7(17) . . ?
CT23 CT24 CT25 123.9(17) . . ?
CT26 CT25 CT24 115.0(18) . . ?
CT25 CT26 CT27 124(2) . . ?
CT22 CT27 CT26 117(3) . . ?
C46 Pt11 O11 175.1(6) . . ?
C46 Pt11 P12 88.3(5) . . ?
O11 Pt11 P12 88.7(3) . . ?
C46 Pt11 P11 91.4(5) . . ?
O11 Pt11 P11 91.7(3) . . ?
P12 Pt11 P11 178.86(17) . . ?
C26 Pt12 O12 175.1(5) . . ?
C26 Pt12 P14 87.1(4) . . ?
O12 Pt12 P14 90.0(3) . . ?
C26 Pt12 P13 91.4(4) . . ?
O12 Pt12 P13 91.6(3) . . ?
P14 Pt12 P13 177.33(17) . . ?
C52 P11 C48 104.8(8) . . ?
C52 P11 C50 106.3(8) . . ?
C48 P11 C50 103.7(8) . . ?
C52 P11 Pt11 115.1(6) . . ?
C48 P11 Pt11 112.2(6) . . ?
C50 P11 Pt11 113.8(6) . . ?
C58 P12 C56 111.8(10) . . ?
C58 P12 C54 99.9(9) . . ?
C56 P12 C54 103.8(9) . . ?
C58 P12 Pt11 111.4(7) . . ?
C56 P12 Pt11 112.1(6) . . ?
C54 P12 Pt11 117.2(7) . . ?
C28 P13 C30 101.0(10) . . ?
C28 P13 C32 104.9(9) . . ?
C30 P13 C32 101.1(9) . . ?
C28 P13 Pt12 118.1(7) . . ?
C30 P13 Pt12 114.7(7) . . ?
C32 P13 Pt12 114.8(6) . . ?
C36 P14 C34 105.3(10) . . ?
C36 P14 C38 105.1(9) . . ?
C34 P14 C38 105.6(9) . . ?
C36 P14 Pt12 113.8(7) . . ?
C34 P14 Pt12 114.3(7) . . ?
C38 P14 Pt12 112.1(7) . . ?
C128 P21 C132 98.2(14) . . ?
C128 P21 C130 109.9(14) . . ?
C132 P21 C130 104.6(9) . . ?
C128 P21 Pt21 113.0(13) . . ?
C132 P21 Pt21 119.2(7) . . ?
C130 P21 Pt21 110.8(6) . . ?
C138 P22 C136 105.0(8) . . ?
C138 P22 C134 103.8(8) . . ?
C136 P22 C134 104.1(8) . . ?
C138 P22 Pt21 115.0(6) . . ?
C136 P22 Pt21 116.7(6) . . ?
C134 P22 Pt21 110.9(6) . . ?
C158 P23 C154 105.6(10) . . ?
C158 P23 C156 102.3(10) . . ?
C154 P23 C156 107.8(10) . . ?
C158 P23 Pt22 112.9(7) . . ?
C154 P23 Pt22 113.5(7) . . ?
C156 P23 Pt22 113.8(7) . . ?
C150 P24 C152 107.1(11) . . ?
C150 P24 C148 104.8(14) . . ?
C152 P24 C148 99.4(13) . . ?
C150 P24 Pt22 116.6(9) . . ?
C152 P24 Pt22 117.6(8) . . ?
C148 P24 Pt22 109.2(11) . . ?
C126 Pt21 O21 172.0(6) . . ?
C126 Pt21 P21 90.8(5) . . ?
O21 Pt21 P21 90.3(3) . . ?
C126 Pt21 P22 87.9(5) . . ?
O21 Pt21 P22 91.6(3) . . ?
P21 Pt21 P22 175.48(17) . . ?
C146 Pt22 O22 175.5(5) . . ?
C146 Pt22 P24 90.7(5) . . ?
O22 Pt22 P24 91.2(3) . . ?
C146 Pt22 P23 88.0(5) . . ?
O22 Pt22 P23 90.4(3) . . ?
P24 Pt22 P23 176.73(17) . . ?
C246 Pt31 O31 174.8(5) . . ?
C246 Pt31 P31 91.1(4) . . ?
O31 Pt31 P31 89.8(3) . . ?
C246 Pt31 P32 89.4(4) . . ?
O31 Pt31 P32 90.0(3) . . ?
P31 Pt31 P32 176.25(19) . . ?
C226 Pt32 O32 174.7(6) . . ?
C226 Pt32 P34 89.1(5) . . ?
O32 Pt32 P34 90.6(3) . . ?
C226 Pt32 P33 90.5(5) . . ?
O32 Pt32 P33 90.1(3) . . ?
P34 Pt32 P33 177.02(17) . . ?
C258 P31 C256 107.4(10) . . ?
C258 P31 C254 100.8(9) . . ?
C256 P31 C254 105.0(10) . . ?
C258 P31 Pt31 112.3(7) . . ?
C256 P31 Pt31 115.3(7) . . ?
C254 P31 Pt31 114.7(7) . . ?
C250 P32 C248 100.5(10) . . ?
C250 P32 C252 101.0(12) . . ?
C248 P32 C252 106.6(13) . . ?
C250 P32 Pt31 111.8(7) . . ?
C248 P32 Pt31 118.5(8) . . ?
C252 P32 Pt31 116.0(10) . . ?
C236 P33 C234 106.3(8) . . ?
C236 P33 C238 105.1(8) . . ?
C234 P33 C238 102.5(8) . . ?
C236 P33 Pt32 118.3(6) . . ?
C234 P33 Pt32 113.0(6) . . ?
C238 P33 Pt32 110.4(6) . . ?
C230 P34 C228 105.3(10) . . ?
C230 P34 C232 105.7(9) . . ?
C228 P34 C232 100.3(9) . . ?
C230 P34 Pt32 114.0(6) . . ?
C228 P34 Pt32 114.4(7) . . ?
C232 P34 Pt32 115.7(7) . . ?
N12 O11 Pt11 119.8(10) . . ?
N13 O12 Pt12 119.3(10) . . ?
C17 N11 C18 120.5(13) . . ?
O13 N12 O14 122.0(17) . . ?
O13 N12 O11 122.1(16) . . ?
O14 N12 O11 115.9(15) . . ?
O16 N13 O12 120.5(14) . . ?
O16 N13 O15 120.1(15) . . ?
O12 N13 O15 119.4(14) . . ?
C47 C46 C45 117.4(16) . . ?
C47 C46 Pt11 121.7(12) . . ?
C45 C46 Pt11 121.0(13) . . ?
C46 C47 C43 122.7(15) . . ?
C42 C43 C47 117.9(15) . . ?
C42 C43 C18 120.8(15) . . ?
C47 C43 C18 121.2(14) . . ?
C43 C42 C44 118.8(16) . . ?
C43 C42 C41 118.5(16) . . ?
C44 C42 C41 122.7(16) . . ?
C45 C44 C42 122.6(17) . . ?
C44 C45 C46 120.6(17) . . ?
N11 C18 C19 120.7(15) . . ?
N11 C18 C43 120.4(14) . . ?
C19 C18 C43 118.9(14) . . ?
C15 C19 C18 118.3(15) . . ?
C15 C19 C40 122.7(16) . . ?
C18 C19 C40 118.8(16) . . ?
C41 C40 C19 115.3(17) . . ?
C40 C41 C42 114.1(16) . . ?
N11 C17 C16 122.6(14) . . ?
N11 C17 C23 120.8(14) . . ?
C16 C17 C23 116.6(15) . . ?
C17 C16 C15 118.4(16) . . ?
C17 C16 C20 120.4(14) . . ?
C15 C16 C20 121.1(15) . . ?
C19 C15 C16 119.2(16) . . ?
C19 C15 C4 121.5(15) . . ?
C16 C15 C4 119.2(15) . . ?
C22 C23 C27 120.7(14) . . ?
C22 C23 C17 121.1(15) . . ?
C27 C23 C17 118.2(15) . . ?
C23 C22 C24 117.2(16) . . ?
C23 C22 C21 119.1(15) . . ?
C24 C22 C21 123.7(17) . . ?
C22 C21 C20 113.0(17) . . ?
C21 C20 C16 110.6(16) . . ?
C23 C27 C26 120.8(15) . . ?
C25 C26 C27 116.8(15) . . ?
C25 C26 Pt12 120.2(12) . . ?
C27 C26 Pt12 122.9(12) . . ?
C24 C25 C26 122.0(16) . . ?
C25 C24 C22 122.5(17) . . ?
C3 C4 C5 119.0(17) . . ?
C3 C4 C15 120.2(15) . . ?
C5 C4 C15 120.8(15) . . ?
C4 C3 C2 123.3(17) . . ?
C14 C11 C13 110(2) . . ?
C14 C11 C6 109(2) . . ?
C13 C11 C6 113(2) . . ?
C14 C11 C12 110(2) . . ?
C13 C11 C12 102(2) . . ?
C6 C11 C12 113(2) . . ?
C3 C2 C1 115.9(18) . . ?
C3 C2 C7 119.4(17) . . ?
C1 C2 C7 124.7(18) . . ?
C1 C6 C5 119.3(18) . . ?
C1 C6 C11 124.1(18) . . ?
C5 C6 C11 116.4(17) . . ?
C4 C5 C6 118.4(17) . . ?
C6 C1 C2 123.9(19) . . ?
C8 C7 C2 113(2) . . ?
C8 C7 C10 109.8(19) . . ?
C2 C7 C10 109.8(18) . . ?
C8 C7 C9 109.0(19) . . ?
C2 C7 C9 114.2(18) . . ?
C10 C7 C9 100.2(19) . . ?
C49 C48 P11 112.7(13) . . ?
C53 C52 P11 116.9(12) . . ?
C51 C50 P11 113.0(13) . . ?
C55 C54 P12 113.7(14) . . ?
C57 C56 P12 114.9(14) . . ?
C59 C58 P12 114.5(16) . . ?
C31 C30 P13 114.3(15) . . ?
C33 C32 P13 117.3(14) . . ?
C29 C28 P13 116.6(17) . . ?
C39 C38 P14 111.7(14) . . ?
C35 C34 P14 111.3(15) . . ?
C37 C36 P14 112.2(16) . . ?
N22 O21 Pt21 121.9(11) . . ?
N23 O22 Pt22 119.6(10) . . ?
C118 N21 C117 119.2(14) . . ?
O23 N22 O24 120.9(19) . . ?
O23 N22 O21 120.1(17) . . ?
O24 N22 O21 119.1(18) . . ?
O25 N23 O22 122.1(16) . . ?
O25 N23 O26 119.9(16) . . ?
O22 N23 O26 118.0(15) . . ?
C127 C126 C125 115.7(15) . . ?
C127 C126 Pt21 121.6(11) . . ?
C125 C126 Pt21 122.6(12) . . ?
C126 C127 C123 124.9(15) . . ?
C127 C123 C122 118.1(15) . . ?
C127 C123 C117 121.8(14) . . ?
C122 C123 C117 120.0(15) . . ?
C124 C122 C123 120.7(16) . . ?
C124 C122 C121 118.1(17) . . ?
C123 C122 C121 121.1(17) . . ?
C122 C124 C125 119.4(16) . . ?
C124 C125 C126 121.0(16) . . ?
N21 C117 C116 123.0(15) . . ?
N21 C117 C123 118.8(14) . . ?
C116 C117 C123 118.1(14) . . ?
C117 C116 C115 116.4(14) . . ?
C117 C116 C120 119.1(16) . . ?
C115 C116 C120 124.5(16) . . ?
C121 C120 C116 123(2) . . ?
C120 C121 C122 119(2) . . ?
N21 C118 C119 125.8(14) . . ?
N21 C118 C143 117.5(14) . . ?
C119 C118 C143 116.7(15) . . ?
C118 C119 C115 116.5(15) . . ?
C118 C119 C140 122.0(14) . . ?
C115 C119 C140 121.5(15) . . ?
C119 C115 C116 119.1(15) . . ?
C119 C115 C104 122.6(15) . . ?
C116 C115 C104 118.1(14) . . ?
C147 C143 C142 120.7(14) . . ?
C147 C143 C118 121.0(15) . . ?
C142 C143 C118 118.2(14) . . ?
C144 C142 C143 116.0(16) . . ?
C144 C142 C141 124.5(17) . . ?
C143 C142 C141 119.5(15) . . ?
C142 C141 C140 111.7(15) . . ?
C141 C140 C119 108.9(14) . . ?
C143 C147 C146 122.7(16) . . ?
C145 C146 C147 115.4(15) . . ?
C145 C146 Pt22 119.2(12) . . ?
C147 C146 Pt22 125.2(12) . . ?
C146 C145 C144 123.2(16) . . ?
C142 C144 C145 121.8(18) . . ?
C103 C104 C105 117.8(16) . . ?
C103 C104 C115 122.4(16) . . ?
C105 C104 C115 119.8(15) . . ?
C104 C103 C102 124.5(17) . . ?
C103 C102 C101 115.3(16) . . ?
C103 C102 C107 121.6(16) . . ?
C101 C102 C107 123.0(17) . . ?
C106 C101 C102 125(2) . . ?
C101 C106 C105 116.1(18) . . ?
C101 C106 C111 123.1(19) . . ?
C105 C106 C111 120.8(17) . . ?
C106 C105 C104 120.7(16) . . ?
C109 C107 C102 116.2(17) . . ?
C109 C107 C110 107.2(18) . . ?
C102 C107 C110 111.4(16) . . ?
C109 C107 C108 104.7(16) . . ?
C102 C107 C108 108.8(16) . . ?
C110 C107 C108 108.0(17) . . ?
C112 C111 C113 108(2) . . ?
C112 C111 C106 111.3(19) . . ?
C113 C111 C106 108(2) . . ?
C112 C111 C114 106(2) . . ?
C113 C111 C114 116(2) . . ?
C106 C111 C114 107(2) . . ?
C133 C132 P21 114.3(14) . . ?
C131 C130 P21 113.7(14) . . ?
C129 C128 P21 126(4) . . ?
C137 C136 P22 109.5(13) . . ?
C139 C138 P22 115.9(13) . . ?
C135 C134 P22 112.8(14) . . ?
C159 C158 P23 112.0(13) . . ?
C155 C154 P23 112.7(15) . . ?
C157 C156 P23 113.9(18) . . ?
C153 C152 P24 117.7(17) . . ?
C151 C150 P24 113.6(19) . . ?
C149 C148 P24 121(2) . . ?
N32 O31 Pt31 118.7(9) . . ?
N33 O32 Pt32 121.8(11) . . ?
C218 N31 C217 117.9(13) . . ?
O34 N32 O33 121.3(15) . . ?
O34 N32 O31 121.5(15) . . ?
O33 N32 O31 117.2(14) . . ?
O36 N33 O35 123.0(17) . . ?
O36 N33 O32 120.3(17) . . ?
O35 N33 O32 116.7(15) . . ?
C247 C246 C245 114.6(14) . . ?
C247 C246 Pt31 124.6(12) . . ?
C245 C246 Pt31 120.8(11) . . ?
C243 C247 C246 122.2(15) . . ?
C247 C243 C242 120.1(13) . . ?
C247 C243 C218 121.1(14) . . ?
C242 C243 C218 118.7(13) . . ?
C244 C242 C243 117.8(15) . . ?
C244 C242 C241 122.5(16) . . ?
C243 C242 C241 119.7(14) . . ?
C245 C244 C242 121.3(17) . . ?
C244 C245 C246 123.8(15) . . ?
N31 C218 C219 122.4(13) . . ?
N31 C218 C243 117.4(13) . . ?
C219 C218 C243 120.2(14) . . ?
C215 C219 C218 118.9(15) . . ?
C215 C219 C240 122.7(15) . . ?
C218 C219 C240 118.5(14) . . ?
C241 C240 C219 110.6(14) . . ?
C242 C241 C240 113.4(15) . . ?
N31 C217 C216 122.7(14) . . ?
N31 C217 C223 117.0(13) . . ?
C216 C217 C223 120.1(13) . . ?
C217 C216 C215 119.0(14) . . ?
C217 C216 C220 118.9(15) . . ?
C215 C216 C220 122.1(15) . . ?
C216 C215 C219 119.1(15) . . ?
C216 C215 C204 122.4(14) . . ?
C219 C215 C204 118.5(15) . . ?
C227 C223 C222 117.9(15) . . ?
C227 C223 C217 123.8(13) . . ?
C222 C223 C217 118.3(14) . . ?
C224 C222 C223 120.7(15) . . ?
C224 C222 C221 121.0(15) . . ?
C223 C222 C221 118.3(16) . . ?
C220 C221 C222 113.1(16) . . ?
C221 C220 C216 115.3(16) . . ?
C226 C227 C223 123.4(14) . . ?
C227 C226 C225 117.7(15) . . ?
C227 C226 Pt32 122.1(11) . . ?
C225 C226 Pt32 120.2(13) . . ?
C224 C225 C226 121.5(17) . . ?
C222 C224 C225 118.8(16) . . ?
C205 C204 C203 120.0(16) . . ?
C205 C204 C215 121.1(14) . . ?
C203 C204 C215 118.7(15) . . ?
C204 C203 C202 119.9(17) . . ?
C204 C205 C206 122.0(16) . . ?
C201 C206 C205 118.1(17) . . ?
C201 C206 C211 122.6(18) . . ?
C205 C206 C211 119.2(16) . . ?
C206 C201 C202 120.2(18) . . ?
C203 C202 C201 119.6(17) . . ?
C203 C202 C207 122.0(17) . . ?
C201 C202 C207 118.3(17) . . ?
C202 C207 C209 109.1(17) . . ?
C202 C207 C208 110.6(18) . . ?
C209 C207 C208 103.2(18) . . ?
C202 C207 C210 113.6(17) . . ?
C209 C207 C210 102.6(18) . . ?
C208 C207 C210 116.5(18) . . ?
C214 C211 C212 103(2) . . ?
C214 C211 C213 110(2) . . ?
C212 C211 C213 107(2) . . ?
C214 C211 C206 110(2) . . ?
C212 C211 C206 113.1(19) . . ?
C213 C211 C206 113.2(19) . . ?
C257 C256 P31 113.7(15) . . ?
C259 C258 P31 113.7(15) . . ?
C255 C254 P31 112.0(14) . . ?
C251 C250 P32 113.0(16) . . ?
C249 C248 P32 112.8(19) . . ?
C253 C252 P32 112(3) . . ?
C237 C236 P33 117.1(12) . . ?
C239 C238 P33 112.9(13) . . ?
C235 C234 P33 112.8(13) . . ?
C233 C232 P34 115.4(14) . . ?
C231 C230 P34 117.1(14) . . ?
C229 C228 P34 117.1(15) . . ?
CT17 CT12 CT13 127.4 . . ?
CT12 CT13 CT15 113.1 . . ?
CT12 CT13 CT11 130.8 . . ?
CT15 CT13 CT11 113.8 . . ?
CT16 CT14 CT15 120.2 . . ?
CT13 CT15 CT14 117.4 . . ?
CT17 CT16 CT14 118.5 . . ?
CT12 CT17 CT16 122.7 . . ?
CT32 CT31 CT37 131.5 . . ?
CT33 CT32 CT31 119.5 . . ?
CT32 CT33 CT34 121.9 . . ?
CT33 CT34 CT35 124.5 . . ?
CT36 CT35 CT34 135.6 . . ?
CT36 CT35 CT37 121.2 . . ?
CT34 CT35 CT37 101.7 . . ?
CT31 CT37 CT35 116.0 . . ?

loop_
_geom_bond_atom_site_label_1
_geom_bond_atom_site_label_2
_geom_bond_distance
_geom_bond_site_symmetry_2
_geom_bond_publ_flag
CT21 CT23 1.480(16) . ?
CT22 CT27 1.391(18) . ?
CT22 CT23 1.392(16) . ?
CT23 CT24 1.404(17) . ?
CT24 CT25 1.421(18) . ?
CT25 CT26 1.399(18) . ?
CT26 CT27 1.407(18) . ?
Pt11 C46 1.983(17) . ?
Pt11 O11 2.159(11) . ?
Pt11 P12 2.299(5) . ?
Pt11 P11 2.307(4) . ?
Pt12 C26 2.020(15) . ?
Pt12 O12 2.149(11) . ?
Pt12 P14 2.292(5) . ?
Pt12 P13 2.303(5) . ?
P11 C52 1.799(17) . ?
P11 C48 1.824(16) . ?
P11 C50 1.848(18) . ?
P12 C58 1.771(19) . ?
P12 C56 1.801(18) . ?
P12 C54 1.898(19) . ?
P13 C28 1.78(2) . ?
P13 C30 1.80(2) . ?
P13 C32 1.808(17) . ?
P14 C36 1.82(2) . ?
P14 C34 1.84(2) . ?
P14 C38 1.845(19) . ?
P21 C128 1.79(4) . ?
P21 C132 1.817(19) . ?
P21 C130 1.834(19) . ?
P21 Pt21 2.301(5) . ?
P22 C138 1.790(17) . ?
P22 C136 1.822(17) . ?
P22 C134 1.836(18) . ?
P22 Pt21 2.307(5) . ?
P23 C158 1.780(19) . ?
P23 C154 1.782(19) . ?
P23 C156 1.86(2) . ?
P23 Pt22 2.296(4) . ?
P24 C150 1.65(2) . ?
P24 C152 1.77(2) . ?
P24 C148 1.80(3) . ?
P24 Pt22 2.292(5) . ?
Pt21 C126 2.001(16) . ?
Pt21 O21 2.135(12) . ?
Pt22 C146 1.971(15) . ?
Pt22 O22 2.146(11) . ?
Pt31 C246 2.019(14) . ?
Pt31 O31 2.151(11) . ?
Pt31 P31 2.293(5) . ?
Pt31 P32 2.296(5) . ?
Pt32 C226 1.995(16) . ?
Pt32 O32 2.162(12) . ?
Pt32 P34 2.296(4) . ?
Pt32 P33 2.313(4) . ?
P31 C258 1.81(2) . ?
P31 C256 1.82(2) . ?
P31 C254 1.83(2) . ?
P32 C250 1.81(2) . ?
P32 C248 1.85(2) . ?
P32 C252 1.94(3) . ?
P33 C236 1.799(16) . ?
P33 C234 1.823(18) . ?
P33 C238 1.829(17) . ?
P34 C230 1.773(19) . ?
P34 C228 1.801(18) . ?
P34 C232 1.818(19) . ?
O11 N12 1.296(17) . ?
O12 N13 1.252(16) . ?
O13 N12 1.210(17) . ?
O14 N12 1.250(17) . ?
O15 N13 1.271(16) . ?
O16 N13 1.233(15) . ?
N11 C17 1.323(19) . ?
N11 C18 1.352(17) . ?
C46 C47 1.36(2) . ?
C46 C45 1.40(2) . ?
C47 C43 1.43(2) . ?
C43 C42 1.38(2) . ?
C43 C18 1.44(2) . ?
C42 C44 1.38(2) . ?
C42 C41 1.51(2) . ?
C44 C45 1.35(2) . ?
C18 C19 1.43(2) . ?
C19 C15 1.40(2) . ?
C19 C40 1.48(2) . ?
C40 C41 1.42(2) . ?
C17 C16 1.40(2) . ?
C17 C23 1.49(2) . ?
C16 C15 1.40(2) . ?
C16 C20 1.53(2) . ?
C15 C4 1.51(2) . ?
C23 C22 1.38(2) . ?
C23 C27 1.40(2) . ?
C22 C24 1.38(2) . ?
C22 C21 1.47(2) . ?
C21 C20 1.48(2) . ?
C27 C26 1.402(19) . ?
C26 C25 1.37(2) . ?
C25 C24 1.35(2) . ?
C4 C3 1.36(2) . ?
C4 C5 1.41(2) . ?
C3 C2 1.39(2) . ?
C11 C14 1.48(4) . ?
C11 C13 1.50(3) . ?
C11 C6 1.51(2) . ?
C11 C12 1.57(3) . ?
C2 C1 1.39(2) . ?
C2 C7 1.51(3) . ?
C6 C1 1.33(2) . ?
C6 C5 1.43(2) . ?
C8 C7 1.47(3) . ?
C7 C10 1.57(3) . ?
C7 C9 1.57(3) . ?
C48 C49 1.49(2) . ?
C52 C53 1.55(2) . ?
C50 C51 1.52(2) . ?
C54 C55 1.54(3) . ?
C56 C57 1.53(3) . ?
C58 C59 1.48(3) . ?
C30 C31 1.49(2) . ?
C32 C33 1.51(2) . ?
C28 C29 1.50(3) . ?
C38 C39 1.46(3) . ?
C34 C35 1.48(2) . ?
C36 C37 1.53(3) . ?
O21 N22 1.245(18) . ?
O22 N23 1.237(16) . ?
O23 N22 1.231(19) . ?
O24 N22 1.237(19) . ?
O25 N23 1.208(16) . ?
O26 N23 1.245(16) . ?
N21 C118 1.303(18) . ?
N21 C117 1.336(18) . ?
C126 C127 1.37(2) . ?
C126 C125 1.43(2) . ?
C127 C123 1.39(2) . ?
C123 C122 1.39(2) . ?
C123 C117 1.45(2) . ?
C122 C124 1.38(2) . ?
C122 C121 1.47(2) . ?
C124 C125 1.42(2) . ?
C117 C116 1.43(2) . ?
C116 C115 1.45(2) . ?
C116 C120 1.47(2) . ?
C120 C121 1.31(3) . ?
C118 C119 1.40(2) . ?
C118 C143 1.51(2) . ?
C119 C115 1.42(2) . ?
C119 C140 1.52(2) . ?
C115 C104 1.48(2) . ?
C143 C147 1.39(2) . ?
C143 C142 1.43(2) . ?
C142 C144 1.38(2) . ?
C142 C141 1.50(2) . ?
C141 C140 1.51(2) . ?
C147 C146 1.41(2) . ?
C146 C145 1.37(2) . ?
C145 C144 1.41(2) . ?
C104 C103 1.37(2) . ?
C104 C105 1.43(2) . ?
C103 C102 1.37(2) . ?
C102 C101 1.41(2) . ?
C102 C107 1.52(2) . ?
C101 C106 1.37(2) . ?
C106 C105 1.42(2) . ?
C106 C111 1.52(3) . ?
C107 C109 1.48(3) . ?
C107 C110 1.53(3) . ?
C107 C108 1.56(3) . ?
C111 C112 1.46(3) . ?
C111 C113 1.50(3) . ?
C111 C114 1.54(3) . ?
C132 C133 1.50(3) . ?
C130 C131 1.54(3) . ?
C128 C129 1.18(5) . ?
C136 C137 1.51(2) . ?
C138 C139 1.52(2) . ?
C134 C135 1.56(3) . ?
C158 C159 1.53(2) . ?
C154 C155 1.52(2) . ?
C156 C157 1.44(3) . ?
C152 C153 1.54(3) . ?
C150 C151 1.39(3) . ?
C148 C149 1.37(3) . ?
O31 N32 1.261(16) . ?
O32 N33 1.277(17) . ?
O33 N32 1.254(15) . ?
O35 N33 1.245(17) . ?
O34 N32 1.222(16) . ?
O36 N33 1.211(17) . ?
N31 C218 1.336(18) . ?
N31 C217 1.361(17) . ?
C246 C247 1.386(18) . ?
C246 C245 1.41(2) . ?
C247 C243 1.384(19) . ?
C243 C242 1.39(2) . ?
C243 C218 1.469(19) . ?
C242 C244 1.37(2) . ?
C242 C241 1.47(2) . ?
C244 C245 1.33(2) . ?
C218 C219 1.40(2) . ?
C219 C215 1.39(2) . ?
C219 C240 1.52(2) . ?
C240 C241 1.49(2) . ?
C217 C216 1.38(2) . ?
C217 C223 1.49(2) . ?
C216 C215 1.38(2) . ?
C216 C220 1.50(2) . ?
C215 C204 1.48(2) . ?
C223 C227 1.40(2) . ?
C223 C222 1.41(2) . ?
C222 C224 1.40(2) . ?
C222 C221 1.52(2) . ?
C221 C220 1.42(2) . ?
C227 C226 1.37(2) . ?
C226 C225 1.41(2) . ?
C225 C224 1.41(2) . ?
C204 C205 1.36(2) . ?
C204 C203 1.37(2) . ?
C203 C202 1.38(2) . ?
C205 C206 1.41(2) . ?
C206 C201 1.36(2) . ?
C206 C211 1.53(3) . ?
C201 C202 1.43(2) . ?
C202 C207 1.51(2) . ?
C207 C209 1.54(3) . ?
C207 C208 1.58(3) . ?
C207 C210 1.64(3) . ?
C211 C214 1.48(3) . ?
C211 C212 1.50(3) . ?
C211 C213 1.52(3) . ?
C256 C257 1.59(3) . ?
C258 C259 1.49(3) . ?
C254 C255 1.56(3) . ?
C250 C251 1.62(3) . ?
C248 C249 1.41(3) . ?
C252 C253 1.27(4) . ?
C236 C237 1.49(2) . ?
C238 C239 1.52(2) . ?
C234 C235 1.52(2) . ?
C232 C233 1.54(2) . ?
C230 C231 1.58(3) . ?
C228 C229 1.38(2) . ?
CT11 CT13 1.6398 . ?
CT12 CT17 1.2970 . ?
CT12 CT13 1.4192 . ?
CT13 CT15 1.4305 . ?
CT14 CT16 1.4048 . ?
CT14 CT15 1.4885 . ?
CT16 CT17 1.3019 . ?
CT31 CT32 1.2946 . ?
CT31 CT37 1.4007 . ?
CT32 CT33 1.1998 . ?
CT33 CT34 1.4561 . ?
CT34 CT35 1.6004 . ?
CT35 CT36 1.4946 . ?
CT35 CT37 1.6064 . ?

loop_
_geom_torsion_atom_site_label_1
_geom_torsion_atom_site_label_2
_geom_torsion_atom_site_label_3
_geom_torsion_atom_site_label_4
_geom_torsion
_geom_torsion_site_symmetry_1
_geom_torsion_site_symmetry_2
_geom_torsion_site_symmetry_3
_geom_torsion_site_symmetry_4
_geom_torsion_publ_flag
CT27 CT22 CT23 CT24 -1(3) . . . . ?
CT27 CT22 CT23 CT21 180(2) . . . . ?
CT22 CT23 CT24 CT25 2(4) . . . . ?
CT21 CT23 CT24 CT25 -179(2) . . . . ?
CT23 CT24 CT25 CT26 0(5) . . . . ?
CT24 CT25 CT26 CT27 -3(5) . . . . ?
CT23 CT22 CT27 CT26 -2(4) . . . . ?
CT25 CT26 CT27 CT22 4(5) . . . . ?
C46 Pt11 P11 C52 26.0(8) . . . . ?
O11 Pt11 P11 C52 -150.2(7) . . . . ?
P12 Pt11 P11 C52 98(9) . . . . ?
C46 Pt11 P11 C48 145.7(8) . . . . ?
O11 Pt11 P11 C48 -30.5(7) . . . . ?
P12 Pt11 P11 C48 -142(9) . . . . ?
C46 Pt11 P11 C50 -97.0(8) . . . . ?
O11 Pt11 P11 C50 86.7(7) . . . . ?
P12 Pt11 P11 C50 -25(9) . . . . ?
C46 Pt11 P12 C58 83.4(9) . . . . ?
O11 Pt11 P12 C58 -100.4(8) . . . . ?
P11 Pt11 P12 C58 11(9) . . . . ?
C46 Pt11 P12 C56 -150.5(9) . . . . ?
O11 Pt11 P12 C56 25.7(8) . . . . ?
P11 Pt11 P12 C56 137(9) . . . . ?
C46 Pt11 P12 C54 -30.7(8) . . . . ?
O11 Pt11 P12 C54 145.5(7) . . . . ?
P11 Pt11 P12 C54 -103(9) . . . . ?
C26 Pt12 P13 C28 28.9(9) . . . . ?
O12 Pt12 P13 C28 -147.3(8) . . . . ?
P14 Pt12 P13 C28 84(4) . . . . ?
C26 Pt12 P13 C30 -90.1(9) . . . . ?
O12 Pt12 P13 C30 93.8(8) . . . . ?
P14 Pt12 P13 C30 -35(4) . . . . ?
C26 Pt12 P13 C32 153.5(8) . . . . ?
O12 Pt12 P13 C32 -22.6(8) . . . . ?
P14 Pt12 P13 C32 -151(4) . . . . ?
C26 Pt12 P14 C36 -161.5(9) . . . . ?
O12 Pt12 P14 C36 14.5(8) . . . . ?
P13 Pt12 P14 C36 143(4) . . . . ?
C26 Pt12 P14 C34 -40.6(8) . . . . ?
O12 Pt12 P14 C34 135.4(8) . . . . ?
P13 Pt12 P14 C34 -96(4) . . . . ?
C26 Pt12 P14 C38 79.5(8) . . . . ?
O12 Pt12 P14 C38 -104.5(8) . . . . ?
P13 Pt12 P14 C38 24(4) . . . . ?
C128 P21 Pt21 C126 -87.1(14) . . . . ?
C132 P21 Pt21 C126 27.5(8) . . . . ?
C130 P21 Pt21 C126 148.9(9) . . . . ?
C128 P21 Pt21 O21 100.8(14) . . . . ?
C132 P21 Pt21 O21 -144.5(8) . . . . ?
C130 P21 Pt21 O21 -23.1(8) . . . . ?
C128 P21 Pt21 P22 -14(3) . . . . ?
C132 P21 Pt21 P22 101(2) . . . . ?
C130 P21 Pt21 P22 -138(2) . . . . ?
C138 P22 Pt21 C126 -43.2(8) . . . . ?
C136 P22 Pt21 C126 -166.8(8) . . . . ?
C134 P22 Pt21 C126 74.2(8) . . . . ?
C138 P22 Pt21 O21 128.8(7) . . . . ?
C136 P22 Pt21 O21 5.2(8) . . . . ?
C134 P22 Pt21 O21 -113.8(7) . . . . ?
C138 P22 Pt21 P21 -116(2) . . . . ?
C136 P22 Pt21 P21 120(2) . . . . ?
C134 P22 Pt21 P21 1(2) . . . . ?
C150 P24 Pt22 C146 -172.3(11) . . . . ?
C152 P24 Pt22 C146 -43.1(10) . . . . ?
C148 P24 Pt22 C146 69.1(13) . . . . ?
C150 P24 Pt22 O22 3.6(10) . . . . ?
C152 P24 Pt22 O22 132.8(9) . . . . ?
C148 P24 Pt22 O22 -115.0(12) . . . . ?
C150 P24 Pt22 P23 121(3) . . . . ?
C152 P24 Pt22 P23 -110(3) . . . . ?
C148 P24 Pt22 P23 3(4) . . . . ?
C158 P23 Pt22 C146 -72.0(9) . . . . ?
C154 P23 Pt22 C146 167.8(9) . . . . ?
C156 P23 Pt22 C146 44.0(9) . . . . ?
C158 P23 Pt22 O22 112.1(8) . . . . ?
C154 P23 Pt22 O22 -8.0(8) . . . . ?
C156 P23 Pt22 O22 -131.8(8) . . . . ?
C158 P23 Pt22 P24 -6(4) . . . . ?
C154 P23 Pt22 P24 -126(3) . . . . ?
C156 P23 Pt22 P24 111(3) . . . . ?
C246 Pt31 P31 C258 144.1(9) . . . . ?
O31 Pt31 P31 C258 -30.8(8) . . . . ?
P32 Pt31 P31 C258 -118(3) . . . . ?
C246 Pt31 P31 C256 20.6(9) . . . . ?
O31 Pt31 P31 C256 -154.3(8) . . . . ?
P32 Pt31 P31 C256 118(3) . . . . ?
C246 Pt31 P31 C254 -101.6(8) . . . . ?
O31 Pt31 P31 C254 83.5(8) . . . . ?
P32 Pt31 P31 C254 -4(3) . . . . ?
C246 Pt31 P32 C250 79.3(9) . . . . ?
O31 Pt31 P32 C250 -105.9(8) . . . . ?
P31 Pt31 P32 C250 -18(3) . . . . ?
C246 Pt31 P32 C248 -36.8(9) . . . . ?
O31 Pt31 P32 C248 138.0(9) . . . . ?
P31 Pt31 P32 C248 -134(3) . . . . ?
C246 Pt31 P32 C252 -165.7(12) . . . . ?
O31 Pt31 P32 C252 9.2(12) . . . . ?
P31 Pt31 P32 C252 97(3) . . . . ?
C226 Pt32 P33 C236 23.4(8) . . . . ?
O32 Pt32 P33 C236 -151.3(7) . . . . ?
P34 Pt32 P33 C236 105(3) . . . . ?
C226 Pt32 P33 C234 -101.6(8) . . . . ?
O32 Pt32 P33 C234 83.7(7) . . . . ?
P34 Pt32 P33 C234 -20(3) . . . . ?
C226 Pt32 P33 C238 144.4(8) . . . . ?
O32 Pt32 P33 C238 -30.3(7) . . . . ?
P34 Pt32 P33 C238 -134(3) . . . . ?
C226 Pt32 P34 C230 -163.9(9) . . . . ?
O32 Pt32 P34 C230 10.8(8) . . . . ?
P33 Pt32 P34 C230 115(3) . . . . ?
C226 Pt32 P34 C228 74.9(9) . . . . ?
O32 Pt32 P34 C228 -110.5(8) . . . . ?
P33 Pt32 P34 C228 -7(4) . . . . ?
C226 Pt32 P34 C232 -41.1(8) . . . . ?
O32 Pt32 P34 C232 133.6(7) . . . . ?
P33 Pt32 P34 C232 -122(3) . . . . ?
C46 Pt11 O11 N12 157(6) . . . . ?
P12 Pt11 O11 N12 105.3(11) . . . . ?
P11 Pt11 O11 N12 -73.6(11) . . . . ?
C26 Pt12 O12 N13 153(6) . . . . ?
P14 Pt12 O12 N13 98.7(11) . . . . ?
P13 Pt12 O12 N13 -79.2(11) . . . . ?
Pt11 O11 N12 O13 1(2) . . . . ?
Pt11 O11 N12 O14 -178.0(10) . . . . ?
Pt12 O12 N13 O16 -171.9(10) . . . . ?
Pt12 O12 N13 O15 9.6(18) . . . . ?
O11 Pt11 C46 C47 50(7) . . . . ?
P12 Pt11 C46 C47 101.6(14) . . . . ?
P11 Pt11 C46 C47 -79.5(14) . . . . ?
O11 Pt11 C46 C45 -130(6) . . . . ?
P12 Pt11 C46 C45 -78.4(14) . . . . ?
P11 Pt11 C46 C45 100.5(14) . . . . ?
C45 C46 C47 C43 3(2) . . . . ?
Pt11 C46 C47 C43 -177.4(11) . . . . ?
C46 C47 C43 C42 -1(2) . . . . ?
C46 C47 C43 C18 -177.1(15) . . . . ?
C47 C43 C42 C44 -1(2) . . . . ?
C18 C43 C42 C44 175.4(15) . . . . ?
C47 C43 C42 C41 176.1(15) . . . . ?
C18 C43 C42 C41 -7(2) . . . . ?
C43 C42 C44 C45 1(3) . . . . ?
C41 C42 C44 C45 -176.3(17) . . . . ?
C42 C44 C45 C46 1(3) . . . . ?
C47 C46 C45 C44 -3(3) . . . . ?
Pt11 C46 C45 C44 177.1(13) . . . . ?
C17 N11 C18 C19 -1(2) . . . . ?
C17 N11 C18 C43 178.0(14) . . . . ?
C42 C43 C18 N11 172.2(15) . . . . ?
C47 C43 C18 N11 -11(2) . . . . ?
C42 C43 C18 C19 -9(2) . . . . ?
C47 C43 C18 C19 167.4(14) . . . . ?
N11 C18 C19 C15 3(2) . . . . ?
C43 C18 C19 C15 -175.4(15) . . . . ?
N11 C18 C19 C40 177.6(15) . . . . ?
C43 C18 C19 C40 -1(2) . . . . ?
C15 C19 C40 C41 -157.8(18) . . . . ?
C18 C19 C40 C41 28(2) . . . . ?
C19 C40 C41 C42 -43(2) . . . . ?
C43 C42 C41 C40 34(2) . . . . ?
C44 C42 C41 C40 -148.8(18) . . . . ?
C18 N11 C17 C16 0(2) . . . . ?
C18 N11 C17 C23 179.4(14) . . . . ?
N11 C17 C16 C15 -3(2) . . . . ?
C23 C17 C16 C15 178.4(14) . . . . ?
N11 C17 C16 C20 -179.9(15) . . . . ?
C23 C17 C16 C20 1(2) . . . . ?
C18 C19 C15 C16 -5(2) . . . . ?
C40 C19 C15 C16 -179.6(16) . . . . ?
C18 C19 C15 C4 174.4(14) . . . . ?
C40 C19 C15 C4 0(3) . . . . ?
C17 C16 C15 C19 5(2) . . . . ?
C20 C16 C15 C19 -177.6(16) . . . . ?
C17 C16 C15 C4 -174.7(14) . . . . ?
C20 C16 C15 C4 3(2) . . . . ?
N11 C17 C23 C22 -163.5(15) . . . . ?
C16 C17 C23 C22 16(2) . . . . ?
N11 C17 C23 C27 17(2) . . . . ?
C16 C17 C23 C27 -163.6(14) . . . . ?
C27 C23 C22 C24 1(2) . . . . ?
C17 C23 C22 C24 -178.5(15) . . . . ?
C27 C23 C22 C21 -178.0(15) . . . . ?
C17 C23 C22 C21 3(2) . . . . ?
C23 C22 C21 C20 -37(2) . . . . ?
C24 C22 C21 C20 144.4(18) . . . . ?
C22 C21 C20 C16 50(2) . . . . ?
C17 C16 C20 C21 -33(2) . . . . ?
C15 C16 C20 C21 149.3(17) . . . . ?
C22 C23 C27 C26 0(2) . . . . ?
C17 C23 C27 C26 179.0(14) . . . . ?
C23 C27 C26 C25 1(2) . . . . ?
C23 C27 C26 Pt12 177.4(11) . . . . ?
O12 Pt12 C26 C25 41(7) . . . . ?
P14 Pt12 C26 C25 96.2(13) . . . . ?
P13 Pt12 C26 C25 -85.9(13) . . . . ?
O12 Pt12 C26 C27 -135(6) . . . . ?
P14 Pt12 C26 C27 -80.1(13) . . . . ?
P13 Pt12 C26 C27 97.7(13) . . . . ?
C27 C26 C25 C24 -2(2) . . . . ?
Pt12 C26 C25 C24 -178.8(12) . . . . ?
C26 C25 C24 C22 3(3) . . . . ?
C23 C22 C24 C25 -2(3) . . . . ?
C21 C22 C24 C25 176.5(17) . . . . ?
C19 C15 C4 C3 -107(2) . . . . ?
C16 C15 C4 C3 73(2) . . . . ?
C19 C15 C4 C5 74(2) . . . . ?
C16 C15 C4 C5 -106.3(19) . . . . ?
C5 C4 C3 C2 0(3) . . . . ?
C15 C4 C3 C2 -178.8(16) . . . . ?
C4 C3 C2 C1 -1(3) . . . . ?
C4 C3 C2 C7 178.2(18) . . . . ?
C14 C11 C6 C1 -122(3) . . . . ?
C13 C11 C6 C1 116(3) . . . . ?
C12 C11 C6 C1 0(3) . . . . ?
C14 C11 C6 C5 64(3) . . . . ?
C13 C11 C6 C5 -58(3) . . . . ?
C12 C11 C6 C5 -174(2) . . . . ?
C3 C4 C5 C6 -2(3) . . . . ?
C15 C4 C5 C6 177.6(15) . . . . ?
C1 C6 C5 C4 3(3) . . . . ?
C11 C6 C5 C4 177.6(16) . . . . ?
C5 C6 C1 C2 -4(3) . . . . ?
C11 C6 C1 C2 -177.7(18) . . . . ?
C3 C2 C1 C6 3(3) . . . . ?
C7 C2 C1 C6 -176.2(19) . . . . ?
C3 C2 C7 C8 61(3) . . . . ?
C1 C2 C7 C8 -120(2) . . . . ?
C3 C2 C7 C10 -62(2) . . . . ?
C1 C2 C7 C10 117(2) . . . . ?
C3 C2 C7 C9 -173.3(18) . . . . ?
C1 C2 C7 C9 5(3) . . . . ?
C52 P11 C48 C49 59.9(16) . . . . ?
C50 P11 C48 C49 171.1(14) . . . . ?
Pt11 P11 C48 C49 -65.7(15) . . . . ?
C48 P11 C52 C53 56.1(15) . . . . ?
C50 P11 C52 C53 -53.3(15) . . . . ?
Pt11 P11 C52 C53 179.8(11) . . . . ?
C52 P11 C50 C51 -62.3(15) . . . . ?
C48 P11 C50 C51 -172.4(14) . . . . ?
Pt11 P11 C50 C51 65.4(15) . . . . ?
C58 P12 C54 C55 171.6(16) . . . . ?
C56 P12 C54 C55 56.1(17) . . . . ?
Pt11 P12 C54 C55 -68.1(16) . . . . ?
C58 P12 C56 C57 -51.3(18) . . . . ?
C54 P12 C56 C57 55.6(17) . . . . ?
Pt11 P12 C56 C57 -177.1(13) . . . . ?
C56 P12 C58 C59 -72.3(19) . . . . ?
C54 P12 C58 C59 178.4(17) . . . . ?
Pt11 P12 C58 C59 53.9(19) . . . . ?
C28 P13 C30 C31 -59.7(18) . . . . ?
C32 P13 C30 C31 -167.5(16) . . . . ?
Pt12 P13 C30 C31 68.4(17) . . . . ?
C28 P13 C32 C33 82.2(17) . . . . ?
C30 P13 C32 C33 -173.1(16) . . . . ?
Pt12 P13 C32 C33 -49.1(17) . . . . ?
C30 P13 C28 C29 -164.5(19) . . . . ?
C32 P13 C28 C29 -60(2) . . . . ?
Pt12 P13 C28 C29 70(2) . . . . ?
C36 P14 C38 C39 -76.4(17) . . . . ?
C34 P14 C38 C39 172.6(16) . . . . ?
Pt12 P14 C38 C39 47.6(17) . . . . ?
C36 P14 C34 C35 -52.0(17) . . . . ?
C38 P14 C34 C35 58.8(17) . . . . ?
Pt12 P14 C34 C35 -177.6(12) . . . . ?
C34 P14 C36 C37 -59.5(17) . . . . ?
C38 P14 C36 C37 -170.7(15) . . . . ?
Pt12 P14 C36 C37 66.3(17) . . . . ?
C126 Pt21 O21 N22 173(4) . . . . ?
P21 Pt21 O21 N22 -89.3(13) . . . . ?
P22 Pt21 O21 N22 86.6(13) . . . . ?
C146 Pt22 O22 N23 -159(7) . . . . ?
P24 Pt22 O22 N23 87.0(11) . . . . ?
P23 Pt22 O22 N23 -90.1(11) . . . . ?
Pt21 O21 N22 O23 -177.4(12) . . . . ?
Pt21 O21 N22 O24 2(2) . . . . ?
Pt22 O22 N23 O25 -9(2) . . . . ?
Pt22 O22 N23 O26 170.4(10) . . . . ?
O21 Pt21 C126 C127 -1(5) . . . . ?
P21 Pt21 C126 C127 -98.2(13) . . . . ?
P22 Pt21 C126 C127 86.1(13) . . . . ?
O21 Pt21 C126 C125 -179(100) . . . . ?
P21 Pt21 C126 C125 83.5(13) . . . . ?
P22 Pt21 C126 C125 -92.2(13) . . . . ?
C125 C126 C127 C123 1(2) . . . . ?
Pt21 C126 C127 C123 -177.5(12) . . . . ?
C126 C127 C123 C122 -1(2) . . . . ?
C126 C127 C123 C117 176.9(15) . . . . ?
C127 C123 C122 C124 0(2) . . . . ?
C117 C123 C122 C124 -177.3(15) . . . . ?
C127 C123 C122 C121 179.6(16) . . . . ?
C117 C123 C122 C121 2(3) . . . . ?
C123 C122 C124 C125 0(3) . . . . ?
C121 C122 C124 C125 -179.6(16) . . . . ?
C122 C124 C125 C126 0(2) . . . . ?
C127 C126 C125 C124 -1(2) . . . . ?
Pt21 C126 C125 C124 177.6(12) . . . . ?
C118 N21 C117 C116 2(2) . . . . ?
C118 N21 C117 C123 -178.7(14) . . . . ?
C127 C123 C117 N21 1(2) . . . . ?
C122 C123 C117 N21 178.1(15) . . . . ?
C127 C123 C117 C116 -179.6(14) . . . . ?
C122 C123 C117 C116 -2(2) . . . . ?
N21 C117 C116 C115 -1(2) . . . . ?
C123 C117 C116 C115 179.4(14) . . . . ?
N21 C117 C116 C120 179.5(16) . . . . ?
C123 C117 C116 C120 0(2) . . . . ?
C117 C116 C120 C121 3(3) . . . . ?
C115 C116 C120 C121 -177(2) . . . . ?
C116 C120 C121 C122 -3(4) . . . . ?
C124 C122 C121 C120 -180(2) . . . . ?
C123 C122 C121 C120 1(3) . . . . ?
C117 N21 C118 C119 -2(2) . . . . ?
C117 N21 C118 C143 178.6(13) . . . . ?
N21 C118 C119 C115 1(2) . . . . ?
C143 C118 C119 C115 -179.3(14) . . . . ?
N21 C118 C119 C140 -179.8(15) . . . . ?
C143 C118 C119 C140 0(2) . . . . ?
C118 C119 C115 C116 0(2) . . . . ?
C140 C119 C115 C116 -179.3(14) . . . . ?
C118 C119 C115 C104 -176.7(15) . . . . ?
C140 C119 C115 C104 4(2) . . . . ?
C117 C116 C115 C119 0(2) . . . . ?
C120 C116 C115 C119 179.8(17) . . . . ?
C117 C116 C115 C104 176.8(14) . . . . ?
C120 C116 C115 C104 -4(3) . . . . ?
N21 C118 C143 C147 -17(2) . . . . ?
C119 C118 C143 C147 162.8(15) . . . . ?
N21 C118 C143 C142 158.5(15) . . . . ?
C119 C118 C143 C142 -21(2) . . . . ?
C147 C143 C142 C144 -1(2) . . . . ?
C118 C143 C142 C144 -177.0(15) . . . . ?
C147 C143 C142 C141 178.6(15) . . . . ?
C118 C143 C142 C141 3(2) . . . . ?
C144 C142 C141 C140 -144.6(18) . . . . ?
C143 C142 C141 C140 36(2) . . . . ?
C142 C141 C140 C119 -53.2(19) . . . . ?
C118 C119 C140 C141 37(2) . . . . ?
C115 C119 C140 C141 -143.4(16) . . . . ?
C142 C143 C147 C146 2(2) . . . . ?
C118 C143 C147 C146 177.8(14) . . . . ?
C143 C147 C146 C145 -3(2) . . . . ?
C143 C147 C146 Pt22 -179.0(12) . . . . ?
O22 Pt22 C146 C145 -30(8) . . . . ?
P24 Pt22 C146 C145 84.6(13) . . . . ?
P23 Pt22 C146 C145 -98.4(13) . . . . ?
O22 Pt22 C146 C147 146(6) . . . . ?
P24 Pt22 C146 C147 -99.8(13) . . . . ?
P23 Pt22 C146 C147 77.2(13) . . . . ?
C147 C146 C145 C144 4(2) . . . . ?
Pt22 C146 C145 C144 179.9(13) . . . . ?
C143 C142 C144 C145 2(3) . . . . ?
C141 C142 C144 C145 -177.9(16) . . . . ?
C146 C145 C144 C142 -3(3) . . . . ?
C119 C115 C104 C103 116.9(19) . . . . ?
C116 C115 C104 C103 -60(2) . . . . ?
C119 C115 C104 C105 -64(2) . . . . ?
C116 C115 C104 C105 119.9(17) . . . . ?
C105 C104 C103 C102 -2(3) . . . . ?
C115 C104 C103 C102 177.6(16) . . . . ?
C104 C103 C102 C101 3(3) . . . . ?
C104 C103 C102 C107 -179.6(17) . . . . ?
C103 C102 C101 C106 -2(3) . . . . ?
C107 C102 C101 C106 -179.1(18) . . . . ?
C102 C101 C106 C105 0(3) . . . . ?
C102 C101 C106 C111 177.5(19) . . . . ?
C101 C106 C105 C104 2(3) . . . . ?
C111 C106 C105 C104 -176.0(17) . . . . ?
C103 C104 C105 C106 -1(3) . . . . ?
C115 C104 C105 C106 179.6(16) . . . . ?
C103 C102 C107 C109 177.1(17) . . . . ?
C101 C102 C107 C109 -6(3) . . . . ?
C103 C102 C107 C110 -60(2) . . . . ?
C101 C102 C107 C110 117(2) . . . . ?
C103 C102 C107 C108 59(2) . . . . ?
C101 C102 C107 C108 -123.9(19) . . . . ?
C101 C106 C111 C112 4(3) . . . . ?
C105 C106 C111 C112 -177.7(19) . . . . ?
C101 C106 C111 C113 123(2) . . . . ?
C105 C106 C111 C113 -59(3) . . . . ?
C101 C106 C111 C114 -111(2) . . . . ?
C105 C106 C111 C114 67(3) . . . . ?
C128 P21 C132 C133 -170(2) . . . . ?
C130 P21 C132 C133 -56.9(18) . . . . ?
Pt21 P21 C132 C133 67.6(17) . . . . ?
C128 P21 C130 C131 53(2) . . . . ?
C132 P21 C130 C131 -51.7(18) . . . . ?
Pt21 P21 C130 C131 178.6(14) . . . . ?
C132 P21 C128 C129 -157(5) . . . . ?
C130 P21 C128 C129 94(5) . . . . ?
Pt21 P21 C128 C129 -31(5) . . . . ?
C138 P22 C136 C137 -58.1(15) . . . . ?
C134 P22 C136 C137 -166.9(13) . . . . ?
Pt21 P22 C136 C137 70.5(14) . . . . ?
C136 P22 C138 C139 -47.1(15) . . . . ?
C134 P22 C138 C139 62.0(15) . . . . ?
Pt21 P22 C138 C139 -176.7(11) . . . . ?
C138 P22 C134 C135 -173.2(14) . . . . ?
C136 P22 C134 C135 -63.5(16) . . . . ?
Pt21 P22 C134 C135 62.8(15) . . . . ?
C154 P23 C158 C159 73.1(16) . . . . ?
C156 P23 C158 C159 -174.2(15) . . . . ?
Pt22 P23 C158 C159 -51.5(16) . . . . ?
C158 P23 C154 C155 172.7(15) . . . . ?
C156 P23 C154 C155 63.9(17) . . . . ?
Pt22 P23 C154 C155 -63.1(16) . . . . ?
C158 P23 C156 C157 -59(2) . . . . ?
C154 P23 C156 C157 52(2) . . . . ?
Pt22 P23 C156 C157 178.6(16) . . . . ?
C150 P24 C152 C153 -44(2) . . . . ?
C148 P24 C152 C153 65(2) . . . . ?
Pt22 P24 C152 C153 -177.8(14) . . . . ?
C152 P24 C150 C151 -63(2) . . . . ?
C148 P24 C150 C151 -168(2) . . . . ?
Pt22 P24 C150 C151 71(2) . . . . ?
C150 P24 C148 C149 -75(3) . . . . ?
C152 P24 C148 C149 175(3) . . . . ?
Pt22 P24 C148 C149 51(3) . . . . ?
C246 Pt31 O31 N32 175(5) . . . . ?
P31 Pt31 O31 N32 -84.0(11) . . . . ?
P32 Pt31 O31 N32 92.2(11) . . . . ?
C226 Pt32 O32 N33 -178(51) . . . . ?
P34 Pt32 O32 N33 95.0(12) . . . . ?
P33 Pt32 O32 N33 -82.1(12) . . . . ?
Pt31 O31 N32 O34 10.3(19) . . . . ?
Pt31 O31 N32 O33 -171.1(10) . . . . ?
Pt32 O32 N33 O36 0(2) . . . . ?
Pt32 O32 N33 O35 179.4(10) . . . . ?
O31 Pt31 C246 C247 -168(5) . . . . ?
P31 Pt31 C246 C247 91.3(13) . . . . ?
P32 Pt31 C246 C247 -85.0(13) . . . . ?
O31 Pt31 C246 C245 13(7) . . . . ?
P31 Pt31 C246 C245 -87.9(12) . . . . ?
P32 Pt31 C246 C245 95.8(12) . . . . ?
C245 C246 C247 C243 2(2) . . . . ?
Pt31 C246 C247 C243 -176.7(11) . . . . ?
C246 C247 C243 C242 -1(2) . . . . ?
C246 C247 C243 C218 178.7(14) . . . . ?
C247 C243 C242 C244 -2(2) . . . . ?
C218 C243 C242 C244 178.6(14) . . . . ?
C247 C243 C242 C241 -179.0(14) . . . . ?
C218 C243 C242 C241 1(2) . . . . ?
C243 C242 C244 C245 3(2) . . . . ?
C241 C242 C244 C245 179.7(15) . . . . ?
C242 C244 C245 C246 -1(3) . . . . ?
C247 C246 C245 C244 -2(2) . . . . ?
Pt31 C246 C245 C244 177.5(12) . . . . ?
C217 N31 C218 C219 0(2) . . . . ?
C217 N31 C218 C243 178.4(13) . . . . ?
C247 C243 C218 N31 17(2) . . . . ?
C242 C243 C218 N31 -163.0(14) . . . . ?
C247 C243 C218 C219 -163.8(14) . . . . ?
C242 C243 C218 C219 16(2) . . . . ?
N31 C218 C219 C215 0(2) . . . . ?
C243 C218 C219 C215 -178.7(14) . . . . ?
N31 C218 C219 C240 -179.3(14) . . . . ?
C243 C218 C219 C240 2(2) . . . . ?
C215 C219 C240 C241 146.5(16) . . . . ?
C218 C219 C240 C241 -34(2) . . . . ?
C244 C242 C241 C240 147.9(16) . . . . ?
C243 C242 C241 C240 -35(2) . . . . ?
C219 C240 C241 C242 49.7(19) . . . . ?
C218 N31 C217 C216 0(2) . . . . ?
C218 N31 C217 C223 176.3(12) . . . . ?
N31 C217 C216 C215 0(2) . . . . ?
C223 C217 C216 C215 -175.9(14) . . . . ?
N31 C217 C216 C220 178.2(14) . . . . ?
C223 C217 C216 C220 2(2) . . . . ?
C217 C216 C215 C219 0(2) . . . . ?
C220 C216 C215 C219 -178.5(15) . . . . ?
C217 C216 C215 C204 177.7(14) . . . . ?
C220 C216 C215 C204 -1(2) . . . . ?
C218 C219 C215 C216 0(2) . . . . ?
C240 C219 C215 C216 179.4(15) . . . . ?
C218 C219 C215 C204 -177.7(14) . . . . ?
C240 C219 C215 C204 1(2) . . . . ?
N31 C217 C223 C227 -11(2) . . . . ?
C216 C217 C223 C227 165.4(14) . . . . ?
N31 C217 C223 C222 170.7(14) . . . . ?
C216 C217 C223 C222 -13(2) . . . . ?
C227 C223 C222 C224 -3(2) . . . . ?
C217 C223 C222 C224 175.8(15) . . . . ?
C227 C223 C222 C221 175.1(15) . . . . ?
C217 C223 C222 C221 -6(2) . . . . ?
C224 C222 C221 C220 -145.9(18) . . . . ?
C223 C222 C221 C220 36(2) . . . . ?
C222 C221 C220 C216 -46(2) . . . . ?
C217 C216 C220 C221 29(2) . . . . ?
C215 C216 C220 C221 -153.1(17) . . . . ?
C222 C223 C227 C226 3(2) . . . . ?
C217 C223 C227 C226 -176.2(14) . . . . ?
C223 C227 C226 C225 1(2) . . . . ?
C223 C227 C226 Pt32 -177.7(11) . . . . ?
O32 Pt32 C226 C227 16(7) . . . . ?
P34 Pt32 C226 C227 103.3(13) . . . . ?
P33 Pt32 C226 C227 -79.7(13) . . . . ?
O32 Pt32 C226 C225 -162(5) . . . . ?
P34 Pt32 C226 C225 -75.0(13) . . . . ?
P33 Pt32 C226 C225 102.0(13) . . . . ?
C227 C226 C225 C224 -4(2) . . . . ?
Pt32 C226 C225 C224 174.8(12) . . . . ?
C223 C222 C224 C225 0(2) . . . . ?
C221 C222 C224 C225 -177.7(16) . . . . ?
C226 C225 C224 C222 3(2) . . . . ?
C216 C215 C204 C205 -101.7(19) . . . . ?
C219 C215 C204 C205 76(2) . . . . ?
C216 C215 C204 C203 73(2) . . . . ?
C219 C215 C204 C203 -108.7(18) . . . . ?
C205 C204 C203 C202 -5(3) . . . . ?
C215 C204 C203 C202 179.7(16) . . . . ?
C203 C204 C205 C206 3(3) . . . . ?
C215 C204 C205 C206 177.6(15) . . . . ?
C204 C205 C206 C201 0(3) . . . . ?
C204 C205 C206 C211 176.6(17) . . . . ?
C205 C206 C201 C202 0(3) . . . . ?
C211 C206 C201 C202 -176.4(18) . . . . ?
C204 C203 C202 C201 5(3) . . . . ?
C204 C203 C202 C207 -179.4(16) . . . . ?
C206 C201 C202 C203 -3(3) . . . . ?
C206 C201 C202 C207 -178.3(17) . . . . ?
C203 C202 C207 C209 115(2) . . . . ?
C201 C202 C207 C209 -69(2) . . . . ?
C203 C202 C207 C208 -132(2) . . . . ?
C201 C202 C207 C208 44(2) . . . . ?
C203 C202 C207 C210 1(3) . . . . ?
C201 C202 C207 C210 176.9(17) . . . . ?
C201 C206 C211 C214 -121(2) . . . . ?
C205 C206 C211 C214 63(2) . . . . ?
C201 C206 C211 C212 -6(3) . . . . ?
C205 C206 C211 C212 177.2(19) . . . . ?
C201 C206 C211 C213 116(2) . . . . ?
C205 C206 C211 C213 -60(3) . . . . ?
C258 P31 C256 C257 53.3(18) . . . . ?
C254 P31 C256 C257 -53.4(17) . . . . ?
Pt31 P31 C256 C257 179.3(13) . . . . ?
C256 P31 C258 C259 66.7(18) . . . . ?
C254 P31 C258 C259 176.4(17) . . . . ?
Pt31 P31 C258 C259 -61.1(18) . . . . ?
C258 P31 C254 C255 -168.1(16) . . . . ?
C256 P31 C254 C255 -56.6(17) . . . . ?
Pt31 P31 C254 C255 71.0(16) . . . . ?
C248 P32 C250 C251 -179.6(18) . . . . ?
C252 P32 C250 C251 -70(2) . . . . ?
Pt31 P32 C250 C251 53.8(19) . . . . ?
C250 P32 C248 C249 171(2) . . . . ?
C252 P32 C248 C249 66(2) . . . . ?
Pt31 P32 C248 C249 -67(2) . . . . ?
C250 P32 C252 C253 -174(3) . . . . ?
C248 P32 C252 C253 -70(3) . . . . ?
Pt31 P32 C252 C253 65(3) . . . . ?
C234 P33 C236 C237 -48.4(15) . . . . ?
C238 P33 C236 C237 59.7(15) . . . . ?
Pt32 P33 C236 C237 -176.7(10) . . . . ?
C236 P33 C238 C239 68.0(15) . . . . ?
C234 P33 C238 C239 178.8(14) . . . . ?
Pt32 P33 C238 C239 -60.6(15) . . . . ?
C236 P33 C234 C235 -59.8(16) . . . . ?
C238 P33 C234 C235 -169.8(14) . . . . ?
Pt32 P33 C234 C235 71.5(15) . . . . ?
C230 P34 C232 C233 64.6(17) . . . . ?
C228 P34 C232 C233 173.8(16) . . . . ?
Pt32 P34 C232 C233 -62.5(16) . . . . ?
C228 P34 C230 C231 -58.0(18) . . . . ?
C232 P34 C230 C231 47.6(18) . . . . ?
Pt32 P34 C230 C231 175.8(13) . . . . ?
C230 P34 C228 C229 -71.8(17) . . . . ?
C232 P34 C228 C229 178.7(16) . . . . ?
Pt32 P34 C228 C229 54.1(17) . . . . ?
CT17 CT12 CT13 CT15 -3.5 . . . . ?
CT17 CT12 CT13 CT11 -164.8 . . . . ?
CT12 CT13 CT15 CT14 7.9 . . . . ?
CT11 CT13 CT15 CT14 172.5 . . . . ?
CT16 CT14 CT15 CT13 -10.5 . . . . ?
CT15 CT14 CT16 CT17 7.6 . . . . ?
CT13 CT12 CT17 CT16 0.6 . . . . ?
CT14 CT16 CT17 CT12 -2.6 . . . . ?
CT37 CT31 CT32 CT33 6.7 . . . . ?
CT31 CT32 CT33 CT34 -10.3 . . . . ?
CT32 CT33 CT34 CT35 -5.4 . . . . ?
CT33 CT34 CT35 CT36 -174.5 . . . . ?
CT33 CT34 CT35 CT37 20.4 . . . . ?
CT32 CT31 CT37 CT35 12.6 . . . . ?
CT36 CT35 CT37 CT31 170.4 . . . . ?
CT34 CT35 CT37 CT31 -21.8 . . . . ?
